data_1519435
loop_
_publ_author_name
'Riddell, Imogen A.'
'Ronson, Tanya K.'
'Nitschke, Jonathan R.'

_publ_section_title
;
 Mutual stabilisation between MII4L6tetrahedra and MIIX42&#x2212;metallate
 guests
;
_journal_issue 6
_journal_name_full 'Chem. Sci.'
_journal_page_first 3533
_journal_paper_doi 10.1039/C5SC01083G
_journal_volume 6
_journal_year 2015
_chemical_formula_moiety 'C390 H330 Br N60 Zn10, 19(Cl O4)'
_chemical_formula_sum 'C390 H330 Br Cl19 N60 O76 Zn10'
_chemical_formula_weight 8480.28
_chemical_name_systematic
;
 ?
;
_space_group_crystal_system monoclinic
_space_group_IT_number 13
_space_group_name_Hall '-P 2yac'
_space_group_name_H-M_alt 'P 1 2/n 1'
_symmetry_space_group_name_Hall '-P 2yac'
_symmetry_space_group_name_H-M 'P 1 2/n 1'
_atom_sites_solution_hydrogens geom
_audit_creation_method SHELXL-2013
_audit_update_record
;
2015-02-03 deposited with the CCDC.
2015-04-14 downloaded from the CCDC.
;
_cell_angle_alpha 90
_cell_angle_beta 97.399(4)
_cell_angle_gamma 90
_cell_formula_units_Z 2
_cell_length_a 21.4814(19)
_cell_length_b 30.514(2)
_cell_length_c 34.022(3)
_cell_measurement_reflns_used 9942
_cell_measurement_temperature 100(2)
_cell_measurement_theta_max 33.143
_cell_measurement_theta_min 4.371
_cell_volume 22115(3)
_computing_cell_refinement
;
CrystalClear-SM Expert 2.0 r5 (Rigaku, 2010)
;
_computing_data_collection
;
CrystalClear-SM Expert 2.0 r5 (Rigaku, 2010)
;
_computing_data_reduction
;
CrystalClear-SM Expert 2.0 r5 (Rigaku, 2010)
;
_computing_structure_refinement 'SHELXL-2013 (Sheldrick, 2013)'
_computing_structure_solution 'SUPERFLIP (Palatinus & Chapuis, 2007)'
_diffrn_ambient_temperature 100(2)
_diffrn_detector_area_resol_mean 0
_diffrn_measured_fraction_theta_full 0.300
_diffrn_measured_fraction_theta_max 0.903
_diffrn_measurement_device_type 'Rigaku Saturn 724+ detector on Crystal Logic diffractometer'
_diffrn_measurement_method '\w  scans'
_diffrn_radiation_monochromator 'silicon double crystal'
_diffrn_radiation_source 'Diamond beamline I19'
_diffrn_radiation_type synchrotron
_diffrn_radiation_wavelength 0.6889
_diffrn_reflns_av_R_equivalents 0.0597
_diffrn_reflns_av_unetI/netI 0.0621
_diffrn_reflns_laue_measured_fraction_full 0.300
_diffrn_reflns_laue_measured_fraction_max 0.903
_diffrn_reflns_limit_h_max 16
_diffrn_reflns_limit_h_min -13
_diffrn_reflns_limit_k_max 25
_diffrn_reflns_limit_k_min -25
_diffrn_reflns_limit_l_max 26
_diffrn_reflns_limit_l_min -28
_diffrn_reflns_number 47225
_diffrn_reflns_point_group_measured_fraction_full 0.300
_diffrn_reflns_point_group_measured_fraction_max 0.903
_diffrn_reflns_theta_full 24.415
_diffrn_reflns_theta_max 16.633
_diffrn_reflns_theta_min 0.647
_diffrn_standards_decay_% 0
_diffrn_standards_interval_count 0
_diffrn_standards_interval_time 0
_diffrn_standards_number 0
_exptl_absorpt_coefficient_mu 0.812
_exptl_absorpt_correction_T_max 0.7440
_exptl_absorpt_correction_T_min 0.3258
_exptl_absorpt_correction_type multi-scan
_exptl_absorpt_process_details SADABS
_exptl_crystal_colour colourless
_exptl_crystal_density_diffrn 1.274
_exptl_crystal_description cube
_exptl_crystal_F_000 8712
_exptl_crystal_recrystallization_method 'Re-crystallisation from solvent: acetonitrile. diethyl ether'
_exptl_crystal_size_max 0.010
_exptl_crystal_size_mid 0.010
_exptl_crystal_size_min 0.010
_platon_squeeze_details
;
;
_refine_diff_density_max 1.019
_refine_diff_density_min -0.617
_refine_diff_density_rms 0.109
_refine_ls_extinction_method none
_refine_ls_goodness_of_fit_ref 1.074
_refine_ls_hydrogen_treatment constr
_refine_ls_matrix_type full
_refine_ls_number_parameters 1061
_refine_ls_number_reflns 12009
_refine_ls_number_restraints 567
_refine_ls_restrained_S_all 1.069
_refine_ls_R_factor_all 0.1667
_refine_ls_R_factor_gt 0.1249
_refine_ls_shift/su_max 0.000
_refine_ls_shift/su_mean 0.000
_refine_ls_structure_factor_coef Fsqd
_refine_ls_weighting_details
;
 w=1/[\s^2^(Fo^2^)+(0.2000P)^2^+150.0000P]
 where P=(Fo^2^+2Fc^2^)/3
;
_refine_ls_weighting_scheme calc
_refine_ls_wR_factor_gt 0.3228
_refine_ls_wR_factor_ref 0.3585
_reflns_Friedel_coverage 0.000
_reflns_number_gt 7352
_reflns_number_total 12009
_reflns_threshold_expression 'I > 2\s(I)'
_cod_data_source_file c5sc01083g2.cif
_cod_data_source_block iar810a
_cod_depositor_comments 'Adding full bibliography for 1519432--1519435.cif.'
_cod_database_code 1519435
_shelx_space_group_comment
;
The symmetry employed for this shelxl refinement is uniquely defined
by the following loop, which should always be used as a source of
symmetry information in preference to the above space-group names.
They are only intended as comments.
;
_shelx_estimated_absorpt_t_min 0.992
_shelx_estimated_absorpt_t_max 0.992
_shelxl_version_number 2013-2

loop_
_space_group_symop_operation_xyz
'x, y, z'
'-x+1/2, y, -z+1/2'
'-x, -y, -z'
'x-1/2, -y, z-1/2'

loop_
_atom_site_label
_atom_site_type_symbol
_atom_site_fract_x
_atom_site_fract_y
_atom_site_fract_z
_atom_site_U_iso_or_equiv
_atom_site_adp_type
_atom_site_occupancy
_atom_site_site_symmetry_order
_atom_site_calc_flag
_atom_site_refinement_flags_posn
_atom_site_refinement_flags_adp
_atom_site_refinement_flags_occupancy
_atom_site_disorder_assembly
_atom_site_disorder_group
Zn1 Zn 0.52020(12) 0.03784(7) 0.29835(7) 0.0931(9) Uani 1 1 d . . . . .
Zn2 Zn 0.63602(12) 0.07730(7) 0.06918(7) 0.0941(9) Uani 1 1 d . . . . .
Zn3 Zn 0.65583(13) 0.34309(8) 0.01815(7) 0.1086(10) Uani 1 1 d . . . . .
Zn4 Zn 0.55810(14) 0.48253(8) 0.22297(7) 0.1109(10) Uani 1 1 d . . . . .
Zn5 Zn 0.48170(12) 0.29526(7) 0.39709(7) 0.0957(9) Uani 1 1 d . . . . .
N2 N 0.7509(8) 0.3601(6) -0.0013(5) 0.109(6) Uani 1 1 d . . . . .
N5 N 0.5010(8) 0.5414(6) 0.2113(5) 0.120(6) Uani 1 1 d . . . . .
N6 N 0.6304(8) 0.5337(5) 0.2430(5) 0.104(5) Uani 1 1 d . . . . .
N9 N 0.4023(7) 0.3075(5) 0.4303(4) 0.090(5) Uani 1 1 d . . . . .
N10 N 0.5363(7) 0.3082(5) 0.4552(5) 0.108(6) Uani 1 1 d . . . . .
N13 N 0.4481(8) -0.0121(5) 0.3073(5) 0.113(6) Uani 1 1 d . . . . .
N14 N 0.5843(8) -0.0030(5) 0.3401(5) 0.095(5) Uani 1 1 d . . . . .
N16 N 0.6183(8) 0.3674(5) -0.0406(5) 0.113(6) Uani 1 1 d . . . . .
N19 N 0.5900(7) 0.0342(6) 0.0206(4) 0.093(5) Uani 1 1 d . . . . .
N20 N 0.7195(7) 0.0339(5) 0.0644(5) 0.087(5) Uani 1 1 d . . . . .
N22 N 0.5645(9) 0.1270(5) 0.0774(5) 0.114(6) Uani 1 1 d . . . . .
N24 N 0.5673(10) 0.3232(4) 0.0366(5) 0.138(7) Uani 1 1 d D . . . .
N26 N 0.4892(11) 0.4344(3) 0.2083(5) 0.155(8) Uani 1 1 d D . . . .
N28 N 0.4358(9) 0.2778(5) 0.3377(5) 0.114(6) Uani 1 1 d . . . . .
N30 N 0.4664(7) 0.0828(5) 0.2565(4) 0.088(5) Uani 1 1 d . . . . .
C1 C 0.7839(7) 0.3353(5) -0.0246(5) 0.138(4) Uiso 1 1 d G U . . .
C2 C 0.7923(7) 0.3487(4) -0.0628(5) 0.141(4) Uiso 1 1 d G U . . .
H2 H 0.7802 0.3774 -0.0715 0.169 Uiso 1 1 calc R U . . .
C3 C 0.8186(7) 0.3202(4) -0.0882(4) 0.144(4) Uiso 1 1 d G U . . .
H3 H 0.8241 0.3297 -0.1141 0.173 Uiso 1 1 calc R U . . .
C4 C 0.8369(5) 0.2777(4) -0.0761(4) 0.146(4) Uiso 1 1 d G U . . .
C5 C 0.8279(7) 0.2645(4) -0.0377(4) 0.142(4) Uiso 1 1 d G U . . .
H5 H 0.8399 0.2358 -0.0289 0.170 Uiso 1 1 calc R U . . .
C6 C 0.8017(7) 0.2930(5) -0.0122(4) 0.138(4) Uiso 1 1 d G U . . .
H6 H 0.7960 0.2835 0.0137 0.166 Uiso 1 1 calc R U . . .
C7 C 0.8666(9) 0.2473(6) -0.1032(5) 0.161(6) Uiso 1 1 d G U . . .
H7A H 0.8357 0.2254 -0.1142 0.242 Uiso 1 1 calc R U . . .
H7B H 0.9025 0.2324 -0.0882 0.242 Uiso 1 1 calc R U . . .
H7C H 0.8809 0.2642 -0.1248 0.242 Uiso 1 1 calc R U . . .
C8 C 0.7588(10) 0.4014(8) 0.0034(6) 0.104(4) Uiso 1 1 d . U . . .
H8 H 0.7900 0.4152 -0.0098 0.125 Uiso 1 1 calc R U . . .
N3 N 0.6746(6) 0.4072(3) 0.0410(3) 0.097(5) Uani 1 1 d G . . . .
C9 C 0.7249(6) 0.4273(4) 0.0263(3) 0.105(4) Uiso 1 1 d G U . . .
C10 C 0.7398(5) 0.4707(4) 0.0360(4) 0.106(4) Uiso 1 1 d G U . . .
H10 H 0.7742 0.4844 0.0260 0.127 Uiso 1 1 calc R U . . .
C11 C 0.7044(7) 0.4939(3) 0.0605(4) 0.105(3) Uiso 1 1 d G U . . .
H11 H 0.7146 0.5235 0.0671 0.126 Uiso 1 1 calc R U . . .
C12 C 0.6541(6) 0.4738(4) 0.0751(4) 0.104(3) Uiso 1 1 d G U . . .
C13 C 0.6392(5) 0.4304(4) 0.0654(4) 0.102(4) Uiso 1 1 d G U . . .
H13 H 0.6048 0.4167 0.0754 0.122 Uiso 1 1 calc R U . . .
N4 N 0.5661(6) 0.4986(4) 0.1613(3) 0.101(5) Uani 1 1 d G . . . .
C14 C 0.6024(6) 0.4766(3) 0.1366(4) 0.105(4) Uiso 1 1 d G U . . .
H14 H 0.6167 0.4477 0.1430 0.126 Uiso 1 1 calc R U . . .
C15 C 0.6176(6) 0.4968(4) 0.1025(4) 0.105(3) Uiso 1 1 d G U . . .
C16 C 0.5967(6) 0.5391(4) 0.0931(3) 0.108(3) Uiso 1 1 d G U . . .
H16 H 0.6071 0.5530 0.0698 0.130 Uiso 1 1 calc R U . . .
C17 C 0.5604(6) 0.5612(3) 0.1178(4) 0.110(4) Uiso 1 1 d G U . . .
H17 H 0.5461 0.5901 0.1114 0.133 Uiso 1 1 calc R U . . .
C18 C 0.5452(6) 0.5409(4) 0.1519(4) 0.112(4) Uiso 1 1 d G U . . .
C19 C 0.5082(10) 0.5605(8) 0.1797(7) 0.114(4) Uiso 1 1 d . U . . .
H19 H 0.4891 0.5883 0.1739 0.137 Uiso 1 1 calc R U . . .
C20 C 0.4717(4) 0.5654(5) 0.2379(4) 0.230(7) Uiso 1 1 d G U . . .
C21 C 0.4853(4) 0.6092(4) 0.2470(3) 0.232(7) Uiso 1 1 d G U . . .
H21 H 0.5113 0.6254 0.2317 0.278 Uiso 1 1 calc R U . . .
C22 C 0.4606(5) 0.6294(5) 0.2785(4) 0.235(7) Uiso 1 1 d G U . . .
H22 H 0.4702 0.6592 0.2844 0.281 Uiso 1 1 calc R U . . .
C23 C 0.4220(5) 0.6062(5) 0.3015(4) 0.236(7) Uiso 1 1 d G U . . .
C24 C 0.4090(5) 0.5621(6) 0.2921(4) 0.233(7) Uiso 1 1 d G U . . .
H24 H 0.3831 0.5458 0.3074 0.280 Uiso 1 1 calc R U . . .
C25 C 0.4335(5) 0.5418(5) 0.2606(4) 0.231(7) Uiso 1 1 d G U . . .
H25 H 0.4241 0.5119 0.2547 0.277 Uiso 1 1 calc R U . . .
C26 C 0.3943(6) 0.6283(7) 0.3348(5) 0.250(8) Uiso 1 1 d G U . . .
H26A H 0.3734 0.6555 0.3251 0.375 Uiso 1 1 calc R U . . .
H26B H 0.4277 0.6351 0.3563 0.375 Uiso 1 1 calc R U . . .
H26C H 0.3636 0.6088 0.3446 0.375 Uiso 1 1 calc R U . . .
C31 C 0.6671(4) 0.5578(3) 0.2192(3) 0.129(4) Uiso 1 1 d G U . . .
C32 C 0.7023(5) 0.5365(3) 0.1931(4) 0.130(4) Uiso 1 1 d G U . . .
H32 H 0.7044 0.5054 0.1929 0.156 Uiso 1 1 calc R U . . .
C33 C 0.7344(4) 0.5609(4) 0.1674(3) 0.131(4) Uiso 1 1 d G U . . .
H33 H 0.7583 0.5461 0.1498 0.157 Uiso 1 1 calc R U . . .
C34 C 0.7321(4) 0.6068(4) 0.1671(3) 0.136(4) Uiso 1 1 d G U . . .
C35 C 0.6968(4) 0.6277(3) 0.1936(3) 0.135(4) Uiso 1 1 d G U . . .
H35 H 0.6947 0.6588 0.1939 0.162 Uiso 1 1 calc R U . . .
C36 C 0.6645(4) 0.6035(3) 0.2193(3) 0.133(4) Uiso 1 1 d G U . . .
H36 H 0.6408 0.6182 0.2370 0.159 Uiso 1 1 calc R U . . .
C37 C 0.7656(5) 0.6330(4) 0.1387(4) 0.147(6) Uiso 1 1 d G U . . .
H37A H 0.8101 0.6249 0.1419 0.221 Uiso 1 1 calc R U . . .
H37B H 0.7615 0.6643 0.1441 0.221 Uiso 1 1 calc R U . . .
H37C H 0.7469 0.6267 0.1114 0.221 Uiso 1 1 calc R U . . .
C38 C 0.6254(9) 0.5454(7) 0.2784(7) 0.097(4) Uiso 1 1 d . U . . .
H38 H 0.6463 0.5712 0.2886 0.117 Uiso 1 1 calc R U . . .
N7 N 0.5563(6) 0.4851(4) 0.2859(3) 0.103(5) Uani 1 1 d G . . . .
C39 C 0.5891(6) 0.5208(4) 0.3035(4) 0.096(4) Uiso 1 1 d G U . . .
C40 C 0.5873(6) 0.5299(3) 0.3434(4) 0.097(3) Uiso 1 1 d G U . . .
H40 H 0.6097 0.5543 0.3554 0.116 Uiso 1 1 calc R U . . .
C41 C 0.5527(6) 0.5033(4) 0.3657(3) 0.098(3) Uiso 1 1 d G U . . .
H41 H 0.5514 0.5095 0.3929 0.118 Uiso 1 1 calc R U . . .
C42 C 0.5199(6) 0.4676(4) 0.3481(4) 0.097(3) Uiso 1 1 d G U . . .
C43 C 0.5217(6) 0.4585(3) 0.3082(4) 0.098(4) Uiso 1 1 d G U . . .
H43 H 0.4994 0.4341 0.2962 0.118 Uiso 1 1 calc R U . . .
N8 N 0.4616(6) 0.3634(3) 0.3870(4) 0.092(5) Uani 1 1 d G . . . .
C44 C 0.4928(5) 0.3930(4) 0.3653(3) 0.095(4) Uiso 1 1 d G U . . .
H44 H 0.5205 0.3825 0.3478 0.114 Uiso 1 1 calc R U . . .
C45 C 0.4836(6) 0.4377(4) 0.3693(4) 0.096(3) Uiso 1 1 d G U . . .
C46 C 0.4431(6) 0.4530(3) 0.3950(4) 0.098(3) Uiso 1 1 d G U . . .
H46 H 0.4367 0.4836 0.3977 0.117 Uiso 1 1 calc R U . . .
C47 C 0.4118(5) 0.4235(4) 0.4167(3) 0.098(3) Uiso 1 1 d G U . . .
H47 H 0.3841 0.4339 0.4342 0.118 Uiso 1 1 calc R U . . .
C48 C 0.4211(6) 0.3787(4) 0.4127(4) 0.099(4) Uiso 1 1 d G U . . .
C49 C 0.3924(10) 0.3471(7) 0.4355(6) 0.099(4) Uiso 1 1 d . U . . .
H49 H 0.3661 0.3561 0.4544 0.119 Uiso 1 1 calc R U . . .
C50 C 0.3785(4) 0.2743(3) 0.4557(3) 0.173(5) Uiso 1 1 d G U . . .
C51 C 0.3845(4) 0.2817(3) 0.4965(3) 0.176(5) Uiso 1 1 d G U . . .
H51 H 0.3967 0.3098 0.5068 0.211 Uiso 1 1 calc R U . . .
C52 C 0.3728(5) 0.2479(3) 0.5223(4) 0.178(5) Uiso 1 1 d G U . . .
H52 H 0.3771 0.2534 0.5500 0.214 Uiso 1 1 calc R U . . .
C53 C 0.3547(5) 0.2062(3) 0.5079(4) 0.179(5) Uiso 1 1 d G U . . .
C54 C 0.3491(5) 0.1991(3) 0.4669(4) 0.177(5) Uiso 1 1 d G U . . .
H54 H 0.3371 0.1710 0.4565 0.212 Uiso 1 1 calc R U . . .
C55 C 0.3608(5) 0.2328(4) 0.4409(4) 0.174(5) Uiso 1 1 d G U . . .
H55 H 0.3566 0.2274 0.4132 0.209 Uiso 1 1 calc R U . . .
C56 C 0.3406(6) 0.1701(4) 0.5357(5) 0.187(7) Uiso 1 1 d G U . . .
H56A H 0.3783 0.1635 0.5541 0.281 Uiso 1 1 calc R U . . .
H56B H 0.3272 0.1438 0.5203 0.281 Uiso 1 1 calc R U . . .
H56C H 0.3069 0.1795 0.5506 0.281 Uiso 1 1 calc R U . . .
C61 C 0.5503(3) 0.3506(3) 0.4728(3) 0.125(4) Uiso 1 1 d G U . . .
C62 C 0.5301(4) 0.3636(3) 0.5085(2) 0.128(4) Uiso 1 1 d G U . . .
H62 H 0.5095 0.3432 0.5235 0.154 Uiso 1 1 calc R U . . .
C63 C 0.5401(5) 0.4065(3) 0.5221(3) 0.130(4) Uiso 1 1 d G U . . .
H63 H 0.5261 0.4150 0.5463 0.156 Uiso 1 1 calc R U . . .
C64 C 0.5704(4) 0.4373(3) 0.5006(3) 0.129(4) Uiso 1 1 d G U . . .
C65 C 0.5903(4) 0.4238(3) 0.4648(3) 0.126(4) Uiso 1 1 d G U . . .
H65 H 0.6108 0.4442 0.4497 0.151 Uiso 1 1 calc R U . . .
C66 C 0.5804(5) 0.3809(3) 0.4510(3) 0.124(4) Uiso 1 1 d G U . . .
H66 H 0.5943 0.3724 0.4267 0.148 Uiso 1 1 calc R U . . .
C67 C 0.5825(5) 0.4832(3) 0.5158(4) 0.141(6) Uiso 1 1 d G U . . .
H67A H 0.5500 0.4916 0.5322 0.212 Uiso 1 1 calc R U . . .
H67B H 0.5816 0.5035 0.4934 0.212 Uiso 1 1 calc R U . . .
H67C H 0.6237 0.4846 0.5319 0.212 Uiso 1 1 calc R U . . .
C69 C 0.5371(9) 0.2742(7) 0.4784(7) 0.100(4) Uiso 1 1 d . U . . .
H69 H 0.5491 0.2772 0.5061 0.120 Uiso 1 1 calc R U . . .
N11 N 0.4994(5) 0.2314(3) 0.4210(4) 0.095(5) Uani 1 1 d G . . . .
C70 C 0.5194(6) 0.2318(3) 0.4615(4) 0.099(4) Uiso 1 1 d G U . . .
C71 C 0.5236(6) 0.1928(4) 0.4828(3) 0.098(3) Uiso 1 1 d G U . . .
H71 H 0.5373 0.1931 0.5105 0.118 Uiso 1 1 calc R U . . .
C72 C 0.5076(6) 0.1534(3) 0.4636(4) 0.097(3) Uiso 1 1 d G U . . .
H72 H 0.5104 0.1268 0.4782 0.116 Uiso 1 1 calc R U . . .
C73 C 0.4875(6) 0.1530(3) 0.4231(4) 0.094(3) Uiso 1 1 d G U . . .
C74 C 0.4834(6) 0.1920(4) 0.4018(3) 0.093(4) Uiso 1 1 d G U . . .
H74 H 0.4697 0.1917 0.3741 0.111 Uiso 1 1 calc R U . . .
N12 N 0.4778(5) 0.0656(4) 0.3464(3) 0.086(5) Uani 1 1 d G . . . .
C75 C 0.4924(5) 0.1043(4) 0.3672(4) 0.093(4) Uiso 1 1 d G U . . .
H75 H 0.5193 0.1252 0.3575 0.112 Uiso 1 1 calc R U . . .
C76 C 0.4676(6) 0.1123(3) 0.4023(4) 0.094(3) Uiso 1 1 d G U . . .
C77 C 0.4282(6) 0.0816(4) 0.4166(3) 0.096(3) Uiso 1 1 d G U . . .
H77 H 0.4113 0.0871 0.4406 0.115 Uiso 1 1 calc R U . . .
C78 C 0.4136(5) 0.0430(4) 0.3958(4) 0.097(3) Uiso 1 1 d G U . . .
H78 H 0.3867 0.0220 0.4056 0.117 Uiso 1 1 calc R U . . .
C79 C 0.4384(6) 0.0350(3) 0.3607(3) 0.097(4) Uiso 1 1 d G U . . .
C80 C 0.4251(10) -0.0045(6) 0.3397(7) 0.098(4) Uiso 1 1 d . U . . .
H80 H 0.3988 -0.0257 0.3497 0.117 Uiso 1 1 calc R U . . .
C91 C 0.5882(6) -0.0034(5) 0.3817(3) 0.117(4) Uiso 1 1 d G U . . .
C92 C 0.5748(7) -0.0410(4) 0.4026(4) 0.119(4) Uiso 1 1 d G U . . .
H92 H 0.5668 -0.0679 0.3890 0.143 Uiso 1 1 calc R U . . .
C93 C 0.5732(6) -0.0389(3) 0.4435(4) 0.121(4) Uiso 1 1 d G U . . .
H93 H 0.5640 -0.0646 0.4574 0.146 Uiso 1 1 calc R U . . .
C94 C 0.5850(5) 0.0005(4) 0.4643(3) 0.121(4) Uiso 1 1 d G U . . .
C95 C 0.5981(6) 0.0379(3) 0.4430(4) 0.119(4) Uiso 1 1 d G U . . .
H95 H 0.6061 0.0650 0.4565 0.143 Uiso 1 1 calc R U . . .
C96 C 0.5998(6) 0.0361(4) 0.4021(4) 0.117(4) Uiso 1 1 d G U . . .
H96 H 0.6088 0.0618 0.3881 0.140 Uiso 1 1 calc R U . . .
C97 C 0.5848(8) 0.0023(6) 0.5086(3) 0.135(6) Uiso 1 1 d G U . . .
H97A H 0.5508 -0.0161 0.5160 0.202 Uiso 1 1 calc R U . . .
H97B H 0.5784 0.0327 0.5166 0.202 Uiso 1 1 calc R U . . .
H97C H 0.6251 -0.0084 0.5219 0.202 Uiso 1 1 calc R U . . .
C100 C 0.6092(10) -0.0342(8) 0.3237(6) 0.107(4) Uiso 1 1 d . U . . .
H100 H 0.6327 -0.0560 0.3392 0.129 Uiso 1 1 calc R U . . .
N15 N 0.5672(5) -0.0020(4) 0.2613(4) 0.097(5) Uani 1 1 d G . . . .
C101 C 0.6014(6) -0.0364(4) 0.2802(3) 0.107(4) Uiso 1 1 d G U . . .
C102 C 0.6305(6) -0.0667(4) 0.2581(4) 0.106(4) Uiso 1 1 d G U . . .
H102 H 0.6538 -0.0903 0.2710 0.127 Uiso 1 1 calc R U . . .
C103 C 0.6254(6) -0.0626(4) 0.2171(4) 0.103(3) Uiso 1 1 d G U . . .
H103 H 0.6453 -0.0833 0.2020 0.123 Uiso 1 1 calc R U . . .
C104 C 0.5912(6) -0.0282(4) 0.1982(3) 0.098(3) Uiso 1 1 d G U . . .
C105 C 0.5621(5) 0.0021(3) 0.2203(4) 0.096(4) Uiso 1 1 d G U . . .
H105 H 0.5388 0.0256 0.2074 0.116 Uiso 1 1 calc R U . . .
N18 N 0.5933(5) 0.0249(3) 0.0978(4) 0.089(5) Uani 1 1 d G . . . .
C106 C 0.5974(6) 0.0193(3) 0.1386(3) 0.092(4) Uiso 1 1 d G U . . .
H106 H 0.6069 0.0436 0.1558 0.111 Uiso 1 1 calc R U . . .
C107 C 0.5874(6) -0.0218(4) 0.1542(3) 0.095(3) Uiso 1 1 d G U . . .
C108 C 0.5734(6) -0.0573(3) 0.1290(4) 0.096(3) Uiso 1 1 d G U . . .
H108 H 0.5666 -0.0854 0.1397 0.116 Uiso 1 1 calc R U . . .
C109 C 0.5694(6) -0.0517(3) 0.0883(4) 0.094(3) Uiso 1 1 d G U . . .
H109 H 0.5598 -0.0760 0.0710 0.113 Uiso 1 1 calc R U . . .
C110 C 0.5793(6) -0.0106(4) 0.0726(3) 0.094(4) Uiso 1 1 d G U . . .
C111 C 0.5758(10) -0.0018(7) 0.0314(6) 0.096(4) Uiso 1 1 d . U . . .
H111 H 0.5624 -0.0240 0.0126 0.115 Uiso 1 1 calc R U . . .
C112 C 0.5938(6) 0.0413(3) -0.0217(4) 0.157(5) Uiso 1 1 d G U . . .
C113 C 0.5733(5) 0.0814(3) -0.0384(4) 0.157(5) Uiso 1 1 d G U . . .
H113 H 0.5611 0.1042 -0.0220 0.188 Uiso 1 1 calc R U . . .
C114 C 0.5709(4) 0.0882(3) -0.0792(4) 0.159(5) Uiso 1 1 d G U . . .
H114 H 0.5568 0.1156 -0.0902 0.191 Uiso 1 1 calc R U . . .
C115 C 0.5887(5) 0.0551(3) -0.1041(4) 0.162(5) Uiso 1 1 d G U . . .
C116 C 0.6090(5) 0.0150(3) -0.0869(4) 0.161(5) Uiso 1 1 d G U . . .
H116 H 0.6211 -0.0079 -0.1033 0.193 Uiso 1 1 calc R U . . .
C117 C 0.6116(5) 0.0080(3) -0.0462(4) 0.159(5) Uiso 1 1 d G U . . .
H117 H 0.6255 -0.0194 -0.0351 0.191 Uiso 1 1 calc R U . . .
C118 C 0.5875(8) 0.0629(3) -0.1479(4) 0.175(7) Uiso 1 1 d G U . . .
H11A H 0.5484 0.0778 -0.1583 0.262 Uiso 1 1 calc R U . . .
H11B H 0.5900 0.0347 -0.1615 0.262 Uiso 1 1 calc R U . . .
H11C H 0.6233 0.0812 -0.1525 0.262 Uiso 1 1 calc R U . . .
C121 C 0.6030(4) 0.4109(3) -0.0508(3) 0.153(5) Uiso 1 1 d G U . . .
C122 C 0.6306(5) 0.4314(3) -0.0810(3) 0.154(5) Uiso 1 1 d G U . . .
H122 H 0.6590 0.4156 -0.0949 0.185 Uiso 1 1 calc R U . . .
C123 C 0.6165(5) 0.4750(3) -0.0907(3) 0.155(5) Uiso 1 1 d G U . . .
H123 H 0.6356 0.4886 -0.1113 0.186 Uiso 1 1 calc R U . . .
C124 C 0.5747(5) 0.4991(3) -0.0707(3) 0.156(5) Uiso 1 1 d G U . . .
C125 C 0.5475(5) 0.4781(3) -0.0404(3) 0.154(5) Uiso 1 1 d G U . . .
H125 H 0.5192 0.4938 -0.0264 0.185 Uiso 1 1 calc R U . . .
C126 C 0.5614(6) 0.4345(3) -0.0305(3) 0.153(5) Uiso 1 1 d G U . . .
H126 H 0.5425 0.4208 -0.0100 0.184 Uiso 1 1 calc R U . . .
C127 C 0.5584(6) 0.5459(3) -0.0820(4) 0.169(6) Uiso 1 1 d G U . . .
H12A H 0.5597 0.5498 -0.1104 0.254 Uiso 1 1 calc R U . . .
H12B H 0.5888 0.5656 -0.0671 0.254 Uiso 1 1 calc R U . . .
H12C H 0.5162 0.5526 -0.0757 0.254 Uiso 1 1 calc R U . . .
C128 C 0.6251(11) 0.3381(8) -0.0670(8) 0.118(5) Uiso 1 1 d . U . . .
H128 H 0.6155 0.3457 -0.0942 0.142 Uiso 1 1 calc R U . . .
N1 N 0.6549(6) 0.2848(4) -0.0170(4) 0.106(5) Uani 1 1 d G . . . .
C129 C 0.6463(7) 0.2949(4) -0.0571(4) 0.119(4) Uiso 1 1 d G U . . .
C130 C 0.6556(7) 0.2629(5) -0.0849(3) 0.118(4) Uiso 1 1 d G U . . .
H130 H 0.6497 0.2698 -0.1124 0.142 Uiso 1 1 calc R U . . .
C131 C 0.6734(7) 0.2208(4) -0.0725(4) 0.118(4) Uiso 1 1 d G U . . .
H131 H 0.6798 0.1990 -0.0914 0.142 Uiso 1 1 calc R U . . .
C132 C 0.6821(7) 0.2107(4) -0.0323(5) 0.117(3) Uiso 1 1 d G U . . .
C133 C 0.6728(6) 0.2427(5) -0.0045(3) 0.116(4) Uiso 1 1 d G U . . .
H133 H 0.6787 0.2358 0.0229 0.139 Uiso 1 1 calc R U . . .
N17 N 0.6867(6) 0.1100(5) 0.0296(3) 0.095(5) Uani 1 1 d G . . . .
C134 C 0.6710(6) 0.1512(4) 0.0140(4) 0.115(4) Uiso 1 1 d G U . . .
H134 H 0.6396 0.1681 0.0242 0.138 Uiso 1 1 calc R U . . .
C135 C 0.7013(7) 0.1677(4) -0.0166(4) 0.116(3) Uiso 1 1 d G U . . .
C136 C 0.7472(6) 0.1430(5) -0.0316(3) 0.118(4) Uiso 1 1 d G U . . .
H136 H 0.7679 0.1543 -0.0525 0.141 Uiso 1 1 calc R U . . .
C137 C 0.7629(6) 0.1018(5) -0.0160(4) 0.117(4) Uiso 1 1 d G U . . .
H137 H 0.7943 0.0849 -0.0262 0.140 Uiso 1 1 calc R U . . .
C138 C 0.7326(7) 0.0853(3) 0.0146(4) 0.114(4) Uiso 1 1 d G U . . .
C139 C 0.7456(11) 0.0448(7) 0.0335(7) 0.114(5) Uiso 1 1 d . U . . .
H139 H 0.7739 0.0250 0.0234 0.137 Uiso 1 1 calc R U . . .
C140 C 0.7325(6) -0.0077(4) 0.0813(4) 0.117(4) Uiso 1 1 d G U . . .
C141 C 0.7350(7) -0.0126(3) 0.1222(4) 0.116(4) Uiso 1 1 d G U . . .
H141 H 0.7324 0.0124 0.1386 0.140 Uiso 1 1 calc R U . . .
C142 C 0.7411(6) -0.0543(4) 0.1393(3) 0.119(4) Uiso 1 1 d G U . . .
H142 H 0.7427 -0.0573 0.1672 0.143 Uiso 1 1 calc R U . . .
C143 C 0.7448(5) -0.0918(3) 0.1159(3) 0.123(4) Uiso 1 1 d G U . . .
C144 C 0.7425(6) -0.0862(4) 0.0748(3) 0.121(4) Uiso 1 1 d G U . . .
H144 H 0.7452 -0.1112 0.0584 0.145 Uiso 1 1 calc R U . . .
C145 C 0.7364(7) -0.0447(5) 0.0576(3) 0.118(4) Uiso 1 1 d G U . . .
H145 H 0.7349 -0.0416 0.0297 0.142 Uiso 1 1 calc R U . . .
C146 C 0.7499(8) -0.1368(4) 0.1343(5) 0.139(6) Uiso 1 1 d G U . . .
H14A H 0.7344 -0.1587 0.1143 0.208 Uiso 1 1 calc R U . . .
H14B H 0.7246 -0.1380 0.1562 0.208 Uiso 1 1 calc R U . . .
H14C H 0.7938 -0.1430 0.1442 0.208 Uiso 1 1 calc R U . . .
N25 N 0.6199(7) 0.4290(4) 0.2289(3) 0.103(6) Uani 1 1 d G U . . .
C151 C 0.6838(7) 0.4289(4) 0.2424(4) 0.119(5) Uiso 1 1 d G U . . .
H151 H 0.7041 0.4554 0.2515 0.142 Uiso 1 1 calc R U . . .
C152 C 0.7179(5) 0.3902(5) 0.2425(4) 0.122(4) Uiso 1 1 d G U . . .
C153 C 0.6881(7) 0.3516(4) 0.2291(4) 0.128(4) Uiso 1 1 d G U . . .
H153 H 0.7115 0.3251 0.2292 0.154 Uiso 1 1 calc R U . . .
C154 C 0.6242(7) 0.3516(4) 0.2156(4) 0.129(4) Uiso 1 1 d G U . . .
H154 H 0.6039 0.3252 0.2064 0.155 Uiso 1 1 calc R U . . .
C155 C 0.5901(5) 0.3904(5) 0.2155(4) 0.127(4) Uiso 1 1 d G U . . .
C156 C 0.5208(11) 0.3993(8) 0.2041(7) 0.127(5) Uiso 1 1 d . U . . .
H156 H 0.4971 0.3755 0.1921 0.153 Uiso 1 1 calc R U . . .
N21 N 0.6790(6) 0.1109(3) 0.1203(3) 0.071(4) Uani 1 1 d G . . . .
C171 C 0.7395(6) 0.1073(4) 0.1402(4) 0.108(5) Uiso 1 1 d G U . . .
H171 H 0.7691 0.0886 0.1301 0.130 Uiso 1 1 calc R U . . .
C172 C 0.7567(5) 0.1311(5) 0.1747(4) 0.110(4) Uiso 1 1 d G U . . .
C173 C 0.7135(7) 0.1584(4) 0.1894(3) 0.116(4) Uiso 1 1 d G U . . .
H173 H 0.7252 0.1747 0.2130 0.140 Uiso 1 1 calc R U . . .
C174 C 0.6529(6) 0.1620(4) 0.1696(4) 0.116(4) Uiso 1 1 d G U . . .
H174 H 0.6233 0.1807 0.1796 0.139 Uiso 1 1 calc R U . . .
C175 C 0.6357(5) 0.1382(4) 0.1350(4) 0.112(4) Uiso 1 1 d G U . . .
C176 C 0.5774(10) 0.1447(7) 0.1102(7) 0.111(5) Uiso 1 1 d . U . . .
H176 H 0.5471 0.1636 0.1194 0.133 Uiso 1 1 calc R U . . .
C177 C 0.5105(9) 0.1398(9) 0.0519(6) 0.233(7) Uiso 1 1 d G U . . .
C178 C 0.4684(12) 0.1087(7) 0.0340(7) 0.230(7) Uiso 1 1 d G U . . .
H178 H 0.4775 0.0783 0.0374 0.276 Uiso 1 1 calc R U . . .
C179 C 0.4130(10) 0.1220(6) 0.0111(6) 0.232(7) Uiso 1 1 d G U . . .
H179 H 0.3847 0.1006 -0.0010 0.279 Uiso 1 1 calc R U . . .
C180 C 0.3984(9) 0.1666(6) 0.0056(5) 0.238(7) Uiso 1 1 d G U . . .
C181 C 0.4412(10) 0.1975(6) 0.0237(6) 0.240(7) Uiso 1 1 d G U . . .
H181 H 0.4324 0.2278 0.0203 0.288 Uiso 1 1 calc R U . . .
C182 C 0.4967(10) 0.1843(8) 0.0466(6) 0.238(7) Uiso 1 1 d G U . . .
H182 H 0.5251 0.2057 0.0587 0.285 Uiso 1 1 calc R U . . .
C183 C 0.3379(10) 0.1809(10) -0.0183(7) 0.248(8) Uiso 1 1 d G U . . .
H18A H 0.3024 0.1710 -0.0052 0.372 Uiso 1 1 calc R U . . .
H18B H 0.3348 0.1680 -0.0449 0.372 Uiso 1 1 calc R U . . .
H18C H 0.3371 0.2129 -0.0205 0.372 Uiso 1 1 calc R U . . .
N29 N 0.5846(6) 0.0907(3) 0.2951(3) 0.077(5) Uani 1 1 d G . . . .
C191 C 0.6465(6) 0.0933(3) 0.3127(3) 0.094(4) Uiso 1 1 d G U . . .
H191 H 0.6651 0.0693 0.3277 0.113 Uiso 1 1 calc R U . . .
C192 C 0.6813(5) 0.1310(5) 0.3083(4) 0.098(4) Uiso 1 1 d G U . . .
C193 C 0.6541(6) 0.1661(3) 0.2864(4) 0.103(4) Uiso 1 1 d G U . . .
H193 H 0.6778 0.1919 0.2834 0.123 Uiso 1 1 calc R U . . .
C194 C 0.5921(6) 0.1635(3) 0.2688(4) 0.102(4) Uiso 1 1 d G U . . .
H194 H 0.5735 0.1874 0.2538 0.122 Uiso 1 1 calc R U . . .
C195 C 0.5573(5) 0.1257(4) 0.2731(3) 0.097(4) Uiso 1 1 d G U . . .
C196 C 0.4944(10) 0.1181(7) 0.2529(6) 0.097(4) Uiso 1 1 d . U . . .
H196 H 0.4742 0.1405 0.2365 0.117 Uiso 1 1 calc R U . . .
C197 C 0.4038(7) 0.0782(7) 0.2388(5) 0.166(5) Uiso 1 1 d G U . . .
C198 C 0.3847(7) 0.0372(6) 0.2235(5) 0.168(5) Uiso 1 1 d G U . . .
H198 H 0.4133 0.0133 0.2260 0.201 Uiso 1 1 calc R U . . .
C199 C 0.3237(8) 0.0312(4) 0.2046(5) 0.170(5) Uiso 1 1 d G U . . .
H199 H 0.3111 0.0032 0.1943 0.204 Uiso 1 1 calc R U . . .
C200 C 0.2805(7) 0.0659(4) 0.2005(4) 0.170(5) Uiso 1 1 d G U . . .
C201 C 0.3005(8) 0.1069(4) 0.2159(5) 0.170(5) Uiso 1 1 d G U . . .
H201 H 0.2720 0.1309 0.2134 0.204 Uiso 1 1 calc R U . . .
C202 C 0.3614(9) 0.1131(5) 0.2349(5) 0.168(5) Uiso 1 1 d G U . . .
H202 H 0.3741 0.1411 0.2452 0.202 Uiso 1 1 calc R U . . .
C203 C 0.2142(7) 0.0591(7) 0.1809(6) 0.179(7) Uiso 1 1 d G U . . .
H20A H 0.1905 0.0864 0.1820 0.269 Uiso 1 1 calc R U . . .
H20B H 0.1942 0.0360 0.1949 0.269 Uiso 1 1 calc R U . . .
H20C H 0.2148 0.0505 0.1532 0.269 Uiso 1 1 calc R U . . .
N27 N 0.5603(6) 0.2906(3) 0.3659(4) 0.092(5) Uani 1 1 d G . . . .
C231 C 0.6235(7) 0.2942(4) 0.3807(3) 0.102(5) Uiso 1 1 d G U . . .
H231 H 0.6357 0.2980 0.4083 0.122 Uiso 1 1 calc R U . . .
C232 C 0.6688(5) 0.2922(4) 0.3550(4) 0.105(4) Uiso 1 1 d G U . . .
C233 C 0.6509(6) 0.2866(4) 0.3146(4) 0.110(4) Uiso 1 1 d G U . . .
H233 H 0.6819 0.2853 0.2970 0.132 Uiso 1 1 calc R U . . .
C234 C 0.5877(7) 0.2830(4) 0.2998(3) 0.109(4) Uiso 1 1 d G U . . .
H234 H 0.5755 0.2791 0.2722 0.131 Uiso 1 1 calc R U . . .
C235 C 0.5424(5) 0.2850(4) 0.3255(4) 0.106(4) Uiso 1 1 d G U . . .
C236 C 0.4754(11) 0.2793(6) 0.3122(7) 0.107(4) Uiso 1 1 d . U . . .
H236 H 0.4609 0.2768 0.2847 0.128 Uiso 1 1 calc R U . . .
N23 N 0.6913(7) 0.3152(3) 0.0737(3) 0.082(5) Uani 1 1 d G U . . .
C251 C 0.7531(6) 0.3129(4) 0.0916(4) 0.097(4) Uiso 1 1 d G U . . .
H251 H 0.7858 0.3252 0.0788 0.116 Uiso 1 1 calc R U . . .
C252 C 0.7671(5) 0.2927(4) 0.1283(4) 0.098(4) Uiso 1 1 d G U . . .
C253 C 0.7192(7) 0.2748(4) 0.1471(3) 0.102(4) Uiso 1 1 d G U . . .
H253 H 0.7288 0.2610 0.1721 0.122 Uiso 1 1 calc R U . . .
C254 C 0.6574(6) 0.2770(4) 0.1291(4) 0.102(4) Uiso 1 1 d G U . . .
H254 H 0.6247 0.2648 0.1419 0.123 Uiso 1 1 calc R U . . .
C255 C 0.6434(5) 0.2972(4) 0.0924(4) 0.100(4) Uiso 1 1 d G U . . .
C256 C 0.5783(10) 0.3038(6) 0.0704(6) 0.099(4) Uiso 1 1 d . U . . .
H256 H 0.5436 0.2929 0.0821 0.119 Uiso 1 1 calc R U . . .
C257 C 0.5067(9) 0.3260(3) 0.0190(3) 0.272(8) Uiso 1 1 d G U . . .
C258 C 0.4859(10) 0.3176(3) -0.0209(3) 0.274(8) Uiso 1 1 d DG U . . .
H258 H 0.5151 0.3093 -0.0383 0.328 Uiso 1 1 calc R U . . .
C259 C 0.4222(10) 0.3213(3) -0.0353(3) 0.274(8) Uiso 1 1 d G U . . .
H259 H 0.4086 0.3156 -0.0625 0.329 Uiso 1 1 calc R U . . .
C260 C 0.3781(9) 0.3334(3) -0.0103(3) 0.276(8) Uiso 1 1 d G U . . .
C261 C 0.3997(8) 0.3419(3) 0.0296(3) 0.275(8) Uiso 1 1 d G U . . .
H261 H 0.3706 0.3503 0.0470 0.331 Uiso 1 1 calc R U . . .
C262 C 0.4633(8) 0.3382(3) 0.0442(3) 0.273(8) Uiso 1 1 d DG U . . .
H262 H 0.4771 0.3440 0.0714 0.328 Uiso 1 1 calc R U . . .
C263 C 0.3093(9) 0.3364(4) -0.0258(3) 0.281(10) Uiso 1 1 d G U . . .
H26D H 0.2851 0.3191 -0.0088 0.421 Uiso 1 1 calc R U . . .
H26E H 0.3022 0.3250 -0.0529 0.421 Uiso 1 1 calc R U . . .
H26F H 0.2958 0.3671 -0.0257 0.421 Uiso 1 1 calc R U . . .
C81 C 0.4443(7) -0.0623(3) 0.2866(4) 0.246(8) Uiso 0.393(14) 1 d G U P A 1
C82 C 0.4460(8) -0.0966(3) 0.3138(5) 0.246(8) Uiso 0.393(14) 1 d G U P A 1
H82 H 0.4419 -0.0907 0.3408 0.295 Uiso 0.393(14) 1 calc R U P A 1
C83 C 0.4537(9) -0.1397(3) 0.3015(5) 0.246(8) Uiso 0.393(14) 1 d G U P A 1
H83 H 0.4549 -0.1628 0.3203 0.296 Uiso 0.393(14) 1 calc R U P A 1
C84 C 0.4598(9) -0.1494(3) 0.2619(5) 0.247(8) Uiso 0.393(14) 1 d G U P A 1
C85 C 0.4582(8) -0.1146(3) 0.2349(5) 0.246(8) Uiso 0.393(14) 1 d G U P A 1
H85 H 0.4624 -0.1204 0.2080 0.296 Uiso 0.393(14) 1 calc R U P A 1
C86 C 0.4505(8) -0.0714(3) 0.2470(4) 0.246(8) Uiso 0.393(14) 1 d G U P A 1
H86 H 0.4495 -0.0482 0.2284 0.295 Uiso 0.393(14) 1 calc R U P A 1
C87 C 0.4665(10) -0.1961(3) 0.2485(6) 0.250(10) Uiso 0.393(14) 1 d G U P A 1
H87A H 0.4668 -0.2158 0.2712 0.375 Uiso 0.393(14) 1 calc R U P A 1
H87B H 0.5060 -0.1992 0.2372 0.375 Uiso 0.393(14) 1 calc R U P A 1
H87C H 0.4312 -0.2035 0.2284 0.375 Uiso 0.393(14) 1 calc R U P A 1
C81' C 0.4257(7) -0.0511(3) 0.2875(4) 0.246(8) Uiso 0.607(14) 1 d G U P A 2
C82' C 0.4705(8) -0.0821(3) 0.2801(5) 0.246(8) Uiso 0.607(14) 1 d G U P A 2
H82' H 0.5133 -0.0781 0.2907 0.295 Uiso 0.607(14) 1 calc R U P A 2
C83' C 0.4527(8) -0.1190(3) 0.2571(5) 0.246(8) Uiso 0.607(14) 1 d G U P A 2
H83' H 0.4835 -0.1400 0.2523 0.296 Uiso 0.607(14) 1 calc R U P A 2
C84' C 0.3899(9) -0.1258(3) 0.2412(5) 0.247(8) Uiso 0.607(14) 1 d G U P A 2
C85' C 0.3455(8) -0.0942(3) 0.2487(5) 0.247(8) Uiso 0.607(14) 1 d G U P A 2
H85' H 0.3028 -0.0981 0.2381 0.297 Uiso 0.607(14) 1 calc R U P A 2
C86' C 0.3631(7) -0.0572(3) 0.2717(4) 0.246(8) Uiso 0.607(14) 1 d G U P A 2
H86' H 0.3323 -0.0362 0.2765 0.296 Uiso 0.607(14) 1 calc R U P A 2
C87' C 0.3705(9) -0.1662(3) 0.2172(5) 0.250(10) Uiso 0.607(14) 1 d G U P A 2
H87D H 0.4076 -0.1844 0.2150 0.375 Uiso 0.607(14) 1 calc R U P A 2
H87E H 0.3511 -0.1576 0.1907 0.375 Uiso 0.607(14) 1 calc R U P A 2
H87F H 0.3403 -0.1830 0.2304 0.375 Uiso 0.607(14) 1 calc R U P A 2
C157 C 0.4338(7) 0.4299(2) 0.1950(3) 0.301(10) Uiso 0.52(2) 1 d G U P B 1
C158 C 0.4020(8) 0.4630(2) 0.1723(3) 0.301(10) Uiso 0.52(2) 1 d DG U P B 1
H158 H 0.4227 0.4899 0.1683 0.361 Uiso 0.52(2) 1 calc R U P B 1
C159 C 0.3398(8) 0.4568(3) 0.1555(4) 0.301(10) Uiso 0.52(2) 1 d G U P B 1
H159 H 0.3186 0.4796 0.1401 0.361 Uiso 0.52(2) 1 calc R U P B 1
C160 C 0.3082(7) 0.4175(3) 0.1609(3) 0.301(10) Uiso 0.52(2) 1 d G U P B 1
C161 C 0.3407(7) 0.3846(3) 0.1839(3) 0.301(10) Uiso 0.52(2) 1 d G U P B 1
H161 H 0.3201 0.3578 0.1880 0.362 Uiso 0.52(2) 1 calc R U P B 1
C162 C 0.4029(7) 0.3906(2) 0.2008(3) 0.301(10) Uiso 0.52(2) 1 d DG U P B 1
H162 H 0.4241 0.3679 0.2162 0.362 Uiso 0.52(2) 1 calc R U P B 1
C163 C 0.2416(7) 0.4105(3) 0.1419(4) 0.301(11) Uiso 0.52(2) 1 d G U P B 1
H16A H 0.2274 0.3813 0.1489 0.452 Uiso 0.52(2) 1 calc R U P B 1
H16B H 0.2398 0.4127 0.1130 0.452 Uiso 0.52(2) 1 calc R U P B 1
H16C H 0.2144 0.4328 0.1513 0.452 Uiso 0.52(2) 1 calc R U P B 1
C457 C 0.4330(7) 0.4246(3) 0.2044(3) 0.301(10) Uiso 0.48(2) 1 d G U P B 2
C458 C 0.3993(8) 0.4570(2) 0.1817(3) 0.301(10) Uiso 0.48(2) 1 d G U P B 2
H458 H 0.4210 0.4788 0.1689 0.361 Uiso 0.48(2) 1 calc R U P B 2
C459 C 0.3338(8) 0.4573(3) 0.1779(4) 0.301(10) Uiso 0.48(2) 1 d G U P B 2
H459 H 0.3113 0.4795 0.1624 0.361 Uiso 0.48(2) 1 calc R U P B 2
C460 C 0.3006(7) 0.4255(3) 0.1964(4) 0.301(10) Uiso 0.48(2) 1 d G U P B 2
C461 C 0.3352(7) 0.3933(3) 0.2192(3) 0.301(10) Uiso 0.48(2) 1 d G U P B 2
H461 H 0.3136 0.3715 0.2322 0.362 Uiso 0.48(2) 1 calc R U P B 2
C462 C 0.4007(7) 0.3928(3) 0.2232(3) 0.301(10) Uiso 0.48(2) 1 d G U P B 2
H462 H 0.4233 0.3707 0.2387 0.361 Uiso 0.48(2) 1 calc R U P B 2
C463 C 0.2299(7) 0.4254(3) 0.1914(4) 0.301(11) Uiso 0.48(2) 1 d G U P B 2
H46A H 0.2151 0.4009 0.2064 0.452 Uiso 0.48(2) 1 calc R U P B 2
H46B H 0.2139 0.4220 0.1633 0.452 Uiso 0.48(2) 1 calc R U P B 2
H46C H 0.2147 0.4530 0.2012 0.452 Uiso 0.48(2) 1 calc R U P B 2
C237 C 0.3723(7) 0.2689(3) 0.3258(3) 0.200(6) Uiso 0.665(14) 1 d G U P C 1
C238 C 0.3252(8) 0.2869(4) 0.3455(3) 0.200(6) Uiso 0.665(14) 1 d G U P C 1
H238 H 0.3361 0.3045 0.3684 0.240 Uiso 0.665(14) 1 calc R U P C 1
C239 C 0.2622(8) 0.2791(4) 0.3316(3) 0.200(6) Uiso 0.665(14) 1 d G U P C 1
H239 H 0.2305 0.2914 0.3453 0.240 Uiso 0.665(14) 1 calc R U P C 1
C240 C 0.2448(7) 0.2533(3) 0.2979(3) 0.200(6) Uiso 0.665(14) 1 d G U P C 1
C242 C 0.2926(6) 0.2353(3) 0.2785(3) 0.201(7) Uiso 0.665(14) 1 d DG U P C 1
H242 H 0.2819 0.2176 0.2556 0.241 Uiso 0.665(14) 1 calc R U P C 1
C241 C 0.3558(6) 0.2430(3) 0.2922(3) 0.200(6) Uiso 0.665(14) 1 d G U P C 1
H241 H 0.3876 0.2306 0.2786 0.240 Uiso 0.665(14) 1 calc R U P C 1
C243 C 0.1767(6) 0.2458(4) 0.2824(4) 0.202(7) Uiso 0.665(14) 1 d DG U P C 1
H24A H 0.1502 0.2607 0.2997 0.303 Uiso 0.665(14) 1 calc R U P C 1
H24B H 0.1677 0.2143 0.2821 0.303 Uiso 0.665(14) 1 calc R U P C 1
H24C H 0.1678 0.2575 0.2555 0.303 Uiso 0.665(14) 1 calc R U P C 1
C437 C 0.3627(7) 0.2713(3) 0.3317(3) 0.200(6) Uiso 0.335(14) 1 d G U P C 2
C438 C 0.3133(8) 0.3014(3) 0.3280(3) 0.200(6) Uiso 0.335(14) 1 d G U P C 2
H438 H 0.3218 0.3318 0.3264 0.240 Uiso 0.335(14) 1 calc R U P C 2
C439 C 0.2515(8) 0.2867(4) 0.3267(4) 0.200(6) Uiso 0.335(14) 1 d G U P C 2
H439 H 0.2182 0.3075 0.3242 0.240 Uiso 0.335(14) 1 calc R U P C 2
C440 C 0.2377(7) 0.2420(4) 0.3290(4) 0.201(6) Uiso 0.335(14) 1 d G U P C 2
C441 C 0.2878(7) 0.2122(4) 0.3328(3) 0.201(7) Uiso 0.335(14) 1 d G U P C 2
H441 H 0.2795 0.1817 0.3345 0.241 Uiso 0.335(14) 1 calc R U P C 2
C442 C 0.3498(7) 0.2266(3) 0.3342(3) 0.200(6) Uiso 0.335(14) 1 d G U P C 2
H442 H 0.3832 0.2060 0.3367 0.240 Uiso 0.335(14) 1 calc R U P C 2
C443 C 0.1708(7) 0.2262(4) 0.3266(4) 0.202(8) Uiso 0.335(14) 1 d G U P C 2
H44A H 0.1424 0.2515 0.3240 0.303 Uiso 0.335(14) 1 calc R U P C 2
H44B H 0.1653 0.2099 0.3507 0.303 Uiso 0.335(14) 1 calc R U P C 2
H44C H 0.1613 0.2071 0.3035 0.303 Uiso 0.335(14) 1 calc R U P C 2
Cl1 Cl 0.8007(5) 0.4165(3) 0.1472(3) 0.146(3) Uani 1 1 d . U . . .
O1 O 0.7961(10) 0.4601(6) 0.1594(5) 0.174(7) Uani 1 1 d . . . . .
O2 O 0.8498(13) 0.3965(6) 0.1736(5) 0.183(9) Uani 1 1 d . . . . .
O3 O 0.8138(10) 0.4111(6) 0.1087(6) 0.176(8) Uani 1 1 d . . . . .
O4 O 0.7395(13) 0.3960(7) 0.1499(6) 0.211(10) Uani 1 1 d . U . . .
Cl2 Cl 0.8241(6) 0.1844(3) 0.0847(3) 0.158(3) Uani 1 1 d D . . . .
O5 O 0.8736(15) 0.1867(11) 0.1186(8) 0.139(7) Uani 0.60(4) 1 d D U P D 1
O7 O 0.7603(11) 0.1902(14) 0.0957(11) 0.145(7) Uani 0.60(4) 1 d D U P D 1
O6 O 0.830(2) 0.2174(11) 0.0543(10) 0.122(11) Uani 0.60(4) 1 d D U P D 1
O8 O 0.839(2) 0.1386(7) 0.0787(13) 0.122(12) Uani 0.60(4) 1 d D U P D 1
O8' O 0.812(3) 0.1420(12) 0.066(2) 0.122(12) Uani 0.40(4) 1 d D U P D 2
O6' O 0.863(3) 0.208(2) 0.0594(18) 0.122(12) Uani 0.40(4) 1 d D U P D 2
O5' O 0.841(3) 0.1973(16) 0.1256(7) 0.141(7) Uani 0.40(4) 1 d D U P D 2
O7' O 0.7567(12) 0.195(2) 0.0808(16) 0.145(8) Uani 0.40(4) 1 d D U P D 2
Cl3 Cl 0.7500 0.0367(4) 0.2500 0.143(4) Uani 1 2 d S T P . .
O9 O 0.6963(13) 0.0634(7) 0.2329(7) 0.208(9) Uani 1 1 d . . . . .
O10 O 0.7669(9) 0.0120(6) 0.2184(5) 0.163(7) Uani 1 1 d . . . . .
Cl4 Cl 0.4950(4) 0.2469(2) 0.1835(2) 0.144(3) Uani 1 1 d D . . . .
O14 O 0.5652(9) 0.2458(6) 0.2002(5) 0.171(7) Uiso 1 1 d D . . . .
O11 O 0.4767(13) 0.2049(8) 0.1913(9) 0.159(7) Uiso 0.606(12) 1 d D U P E 1
O12 O 0.5000(14) 0.2529(11) 0.1434(7) 0.167(7) Uiso 0.606(12) 1 d D U P E 1
O13 O 0.4766(12) 0.2824(8) 0.2063(8) 0.150(7) Uiso 0.606(12) 1 d D U P E 1
O11' O 0.494(2) 0.2200(15) 0.1514(12) 0.166(7) Uiso 0.394(12) 1 d D U P E 2
O12' O 0.478(2) 0.2897(11) 0.1727(14) 0.159(7) Uiso 0.394(12) 1 d D U P E 2
O13' O 0.471(2) 0.2295(14) 0.2187(10) 0.151(7) Uiso 0.394(12) 1 d D U P E 2
Cl5 Cl 0.2441(5) 0.0702(4) 0.0567(3) 0.214(4) Uani 1 1 d D . . . .
O16 O 0.2373(19) 0.0234(7) 0.0422(12) 0.239(11) Uiso 0.573(19) 1 d D U P F 1
O17 O 0.2708(19) 0.0595(14) 0.1004(10) 0.237(10) Uiso 0.573(19) 1 d D U P F 1
O18 O 0.2963(14) 0.0885(13) 0.0357(12) 0.218(13) Uiso 0.573(19) 1 d D U P F 1
O15 O 0.187(2) 0.0896(18) 0.0385(16) 0.236(10) Uiso 0.573(19) 1 d D U P F 1
O16' O 0.232(2) 0.1077(11) 0.0839(12) 0.235(10) Uiso 0.427(19) 1 d D U P F 2
O17' O 0.3129(10) 0.0762(18) 0.0530(17) 0.221(13) Uiso 0.427(19) 1 d D U P F 2
O18' O 0.229(2) 0.0284(10) 0.0773(14) 0.240(10) Uiso 0.427(19) 1 d D U P F 2
O15' O 0.188(2) 0.078(2) 0.0261(15) 0.235(11) Uiso 0.427(19) 1 d D U P F 2
Cl6 Cl 0.8579(5) 0.5866(3) 0.0463(3) 0.169(3) Uani 1 1 d D . . . .
O19 O 0.8107(12) 0.5617(10) 0.0626(10) 0.182(7) Uiso 0.606(12) 1 d D U P E 1
O20 O 0.9165(10) 0.5809(11) 0.0712(8) 0.184(7) Uiso 0.606(12) 1 d D U P E 1
O21 O 0.8511(18) 0.5830(12) 0.0039(4) 0.188(8) Uiso 0.606(12) 1 d D U P E 1
O22 O 0.8393(17) 0.6315(6) 0.0492(11) 0.188(7) Uiso 0.606(12) 1 d D U P E 1
O19' O 0.7932(10) 0.5820(18) 0.0520(16) 0.183(7) Uiso 0.394(12) 1 d D U P E 2
O20' O 0.880(2) 0.5424(7) 0.0517(15) 0.185(8) Uiso 0.394(12) 1 d D U P E 2
O21' O 0.874(3) 0.6015(17) 0.0089(8) 0.186(8) Uiso 0.394(12) 1 d D U P E 2
O22' O 0.872(3) 0.6275(10) 0.0663(14) 0.189(7) Uiso 0.394(12) 1 d D U P E 2
Cl7 Cl 0.2017(6) 0.5366(4) 0.1122(4) 0.250(5) Uani 1 1 d D . . . .
O24 O 0.1333(16) 0.5529(10) 0.1104(9) 0.287(13) Uiso 1 1 d D . . . .
O23 O 0.246(3) 0.4990(16) 0.0967(17) 0.240(11) Uiso 0.39(2) 1 d D U P G 1
O25 O 0.187(3) 0.5139(18) 0.1531(10) 0.236(12) Uiso 0.39(2) 1 d D U P G 1
O26 O 0.241(3) 0.5784(17) 0.131(3) 0.35(2) Uiso 0.39(2) 1 d D U P G 1
O23' O 0.2175(19) 0.5383(13) 0.0669(7) 0.234(12) Uiso 0.61(2) 1 d D U P G 2
O26' O 0.199(2) 0.4835(7) 0.1118(13) 0.239(11) Uiso 0.61(2) 1 d D U P G 2
O25' O 0.260(2) 0.557(2) 0.1415(16) 0.35(2) Uiso 0.61(2) 1 d D U P G 2
Cl8 Cl 0.0796(6) 0.8859(3) 0.0754(3) 0.193(4) Uani 1 1 d D . . . .
O27 O 0.0760(18) 0.9279(8) 0.0941(10) 0.210(9) Uiso 0.611(17) 1 d D U P H 1
O28 O 0.1310(14) 0.8559(11) 0.0846(12) 0.223(8) Uiso 0.611(17) 1 d D U P H 1
O29 O 0.0889(18) 0.8976(11) 0.0349(7) 0.218(8) Uiso 0.611(17) 1 d D U P H 1
O30 O 0.0168(12) 0.8677(12) 0.0687(12) 0.219(9) Uiso 0.611(17) 1 d D U P H 1
O27' O 0.056(3) 0.8561(14) 0.1031(13) 0.223(9) Uiso 0.389(17) 1 d D U P H 2
O28' O 0.120(2) 0.9225(14) 0.0876(15) 0.214(9) Uiso 0.389(17) 1 d D U P H 2
O29' O 0.116(2) 0.8597(15) 0.0517(15) 0.218(8) Uiso 0.389(17) 1 d D U P H 2
O30' O 0.0249(18) 0.8942(17) 0.0463(13) 0.220(8) Uiso 0.389(17) 1 d D U P H 2
Br1 Br 0.7500 0.2522(7) 0.2500 0.065(3) Uiso 0.28(2) 2 d S U P . .
Br1' Br 0.7832(7) 0.24615(19) 0.2585(3) 0.066(2) Uani 0.362(10) 1 d . U P . .

loop_
_atom_site_aniso_label
_atom_site_aniso_U_11
_atom_site_aniso_U_22
_atom_site_aniso_U_33
_atom_site_aniso_U_23
_atom_site_aniso_U_13
_atom_site_aniso_U_12
Zn1 0.110(2) 0.0875(17) 0.0861(18) 0.0079(13) 0.0285(15) -0.0073(14)
Zn2 0.108(2) 0.0960(18) 0.0814(18) -0.0155(13) 0.0247(15) -0.0076(14)
Zn3 0.125(3) 0.116(2) 0.0862(19) 0.0272(15) 0.0180(17) -0.0160(16)
Zn4 0.152(3) 0.0956(19) 0.0880(19) 0.0004(14) 0.0283(17) 0.0010(16)
Zn5 0.113(2) 0.0954(18) 0.0846(18) -0.0035(14) 0.0354(16) 0.0037(14)
N2 0.127(16) 0.109(14) 0.094(13) -0.002(10) 0.033(11) -0.002(11)
N5 0.127(17) 0.133(15) 0.105(14) 0.005(12) 0.034(12) 0.023(12)
N6 0.117(15) 0.101(12) 0.098(14) 0.010(10) 0.026(11) -0.001(10)
N9 0.079(13) 0.097(13) 0.099(12) -0.012(9) 0.030(9) -0.003(9)
N10 0.096(15) 0.108(13) 0.126(14) 0.007(12) 0.040(11) -0.019(10)
N13 0.122(16) 0.117(14) 0.107(14) -0.002(11) 0.039(12) -0.024(11)
N14 0.117(15) 0.079(11) 0.087(12) 0.012(9) 0.009(10) -0.002(10)
N16 0.118(16) 0.099(13) 0.114(14) 0.024(11) -0.016(11) -0.007(10)
N19 0.068(13) 0.142(15) 0.071(11) -0.022(10) 0.008(9) -0.007(10)
N20 0.071(13) 0.102(12) 0.085(12) -0.014(9) -0.003(10) 0.000(9)
N22 0.176(19) 0.096(12) 0.080(12) -0.023(10) 0.052(12) -0.016(11)
N24 0.18(2) 0.106(14) 0.126(16) 0.041(12) 0.029(14) -0.014(12)
N26 0.20(2) 0.123(16) 0.148(18) 0.001(13) 0.061(16) 0.007(15)
N28 0.136(17) 0.097(12) 0.119(14) -0.029(10) 0.053(13) -0.008(11)
N30 0.107(14) 0.086(11) 0.077(11) 0.000(9) 0.032(10) -0.014(10)
N3 0.111(14) 0.112(12) 0.067(11) 0.027(9) 0.006(10) -0.015(10)
N4 0.134(16) 0.093(12) 0.069(11) 0.007(9) -0.016(10) 0.012(10)
N7 0.122(15) 0.107(12) 0.082(12) -0.012(10) 0.024(11) 0.005(10)
N8 0.085(13) 0.099(12) 0.095(12) -0.010(9) 0.024(10) 0.009(9)
N11 0.095(14) 0.127(13) 0.066(11) 0.006(9) 0.025(9) 0.008(10)
N12 0.073(12) 0.111(12) 0.076(11) 0.036(9) 0.013(9) -0.012(9)
N15 0.092(13) 0.087(11) 0.113(14) 0.000(10) 0.018(10) -0.009(9)
N18 0.072(12) 0.110(12) 0.084(12) -0.016(9) 0.003(9) 0.000(9)
N1 0.116(15) 0.133(14) 0.067(11) 0.016(10) 0.007(10) -0.007(11)
N17 0.096(14) 0.111(13) 0.075(11) -0.015(9) -0.002(9) -0.008(10)
N25 0.181(16) 0.058(9) 0.080(11) -0.005(8) 0.056(11) -0.006(10)
N21 0.105(13) 0.051(8) 0.070(10) -0.009(7) 0.053(9) 0.000(8)
N29 0.132(15) 0.047(9) 0.062(10) 0.006(7) 0.050(10) -0.002(8)
N27 0.170(17) 0.068(10) 0.049(10) 0.005(8) 0.055(10) 0.007(10)
N23 0.098(13) 0.080(10) 0.075(10) 0.016(8) 0.040(9) -0.018(8)
Cl1 0.241(10) 0.114(7) 0.085(7) 0.010(5) 0.031(7) -0.033(6)
O1 0.26(2) 0.093(13) 0.174(17) -0.008(12) 0.032(15) -0.033(13)
O2 0.32(3) 0.153(16) 0.075(13) 0.013(11) 0.025(15) 0.003(17)
O3 0.26(2) 0.181(17) 0.084(14) 0.020(12) 0.013(14) -0.009(14)
O4 0.32(3) 0.166(18) 0.168(19) -0.025(14) 0.11(2) -0.07(2)
Cl2 0.235(11) 0.114(6) 0.143(7) -0.032(5) 0.096(7) -0.057(6)
O5 0.209(16) 0.130(12) 0.100(13) -0.022(11) 0.102(12) -0.030(12)
O7 0.216(15) 0.135(11) 0.104(14) -0.022(11) 0.099(11) -0.028(11)
O6 0.12(3) 0.138(17) 0.125(14) 0.014(12) 0.061(19) -0.027(19)
O8 0.13(3) 0.130(14) 0.11(2) -0.034(13) 0.021(19) -0.018(13)
O8' 0.13(3) 0.128(14) 0.11(2) -0.033(14) 0.02(2) -0.016(13)
O6' 0.11(3) 0.137(18) 0.125(14) 0.013(13) 0.059(19) -0.03(2)
O5' 0.212(15) 0.132(11) 0.100(13) -0.022(11) 0.100(11) -0.028(11)
O7' 0.216(15) 0.136(12) 0.103(15) -0.020(13) 0.096(12) -0.029(11)
Cl3 0.188(13) 0.082(8) 0.174(12) 0.000 0.082(10) 0.000
O9 0.30(3) 0.128(16) 0.21(2) 0.007(15) 0.12(2) 0.019(17)
O10 0.21(2) 0.132(14) 0.162(16) -0.036(13) 0.089(14) 0.032(12)
Cl4 0.191(9) 0.094(5) 0.158(7) 0.009(4) 0.059(6) 0.005(4)
Cl5 0.192(10) 0.326(13) 0.129(7) -0.007(7) 0.035(6) -0.014(9)
Cl6 0.182(9) 0.174(7) 0.162(7) 0.035(6) 0.064(6) 0.008(6)
Cl7 0.225(13) 0.220(10) 0.306(15) 0.074(10) 0.040(10) 0.005(9)
Cl8 0.237(11) 0.176(8) 0.173(8) 0.002(6) 0.056(8) 0.026(7)
Br1' 0.075(5) 0.060(3) 0.071(3) 0.025(3) 0.037(4) 0.034(3)

loop_
_atom_type_symbol
_atom_type_description
_atom_type_scat_dispersion_real
_atom_type_scat_dispersion_imag
_atom_type_scat_source
C C 0.0033 0.0016 'International Tables Vol C Tables 4.2.6.8 and 6.1.1.4'
H H 0.0000 0.0000 'International Tables Vol C Tables 4.2.6.8 and 6.1.1.4'
N N 0.0061 0.0033 'International Tables Vol C Tables 4.2.6.8 and 6.1.1.4'
O O 0.0106 0.0060 'International Tables Vol C Tables 4.2.6.8 and 6.1.1.4'
Cl Cl 0.1484 0.1585 'International Tables Vol C Tables 4.2.6.8 and 6.1.1.4'
Zn Zn 0.2839 1.4301 'International Tables Vol C Tables 4.2.6.8 and 6.1.1.4'
Br Br -0.2901 2.4595 'International Tables Vol C Tables 4.2.6.8 and 6.1.1.4'

loop_
_geom_angle_atom_site_label_1
_geom_angle_atom_site_label_2
_geom_angle_atom_site_label_3
_geom_angle
_geom_angle_site_symmetry_1
_geom_angle_site_symmetry_3
N15 Zn1 N29 92.4(4) . .
N15 Zn1 N12 165.8(5) . .
N29 Zn1 N12 94.7(4) . .
N15 Zn1 N30 103.1(5) . .
N29 Zn1 N30 77.6(6) . .
N12 Zn1 N30 90.5(5) . .
N15 Zn1 N13 94.7(6) . .
N29 Zn1 N13 172.9(5) . .
N12 Zn1 N13 78.2(6) . .
N30 Zn1 N13 101.5(6) . .
N15 Zn1 N14 75.7(6) . .
N29 Zn1 N14 96.0(5) . .
N12 Zn1 N14 91.3(5) . .
N30 Zn1 N14 173.5(6) . .
N13 Zn1 N14 85.0(6) . .
N17 Zn2 N21 95.2(4) . .
N17 Zn2 N18 160.0(5) . .
N21 Zn2 N18 98.8(4) . .
N17 Zn2 N22 100.5(6) . .
N21 Zn2 N22 78.5(6) . .
N18 Zn2 N22 96.3(5) . .
N17 Zn2 N19 91.3(5) . .
N21 Zn2 N19 172.3(5) . .
N18 Zn2 N19 73.9(6) . .
N22 Zn2 N19 104.5(6) . .
N17 Zn2 N20 75.4(6) . .
N21 Zn2 N20 94.4(5) . .
N18 Zn2 N20 89.2(5) . .
N22 Zn2 N20 171.6(6) . .
N19 Zn2 N20 83.2(5) . .
N23 Zn3 N3 90.9(4) . .
N23 Zn3 N1 98.0(5) . .
N3 Zn3 N1 163.1(5) . .
N23 Zn3 N24 81.8(6) . .
N3 Zn3 N24 106.6(6) . .
N1 Zn3 N24 89.0(5) . .
N23 Zn3 N16 176.1(6) . .
N3 Zn3 N16 93.0(6) . .
N1 Zn3 N16 78.2(6) . .
N24 Zn3 N16 97.2(7) . .
N23 Zn3 N2 96.7(6) . .
N3 Zn3 N2 76.3(6) . .
N1 Zn3 N2 88.3(6) . .
N24 Zn3 N2 176.8(6) . .
N16 Zn3 N2 84.0(6) . .
N25 Zn4 N26 84.1(6) . .
N25 Zn4 N7 91.4(4) . .
N26 Zn4 N7 99.2(5) . .
N25 Zn4 N5 172.7(6) . .
N26 Zn4 N5 99.8(7) . .
N7 Zn4 N5 94.0(6) . .
N25 Zn4 N4 98.1(5) . .
N26 Zn4 N4 94.0(5) . .
N7 Zn4 N4 164.5(5) . .
N5 Zn4 N4 75.6(6) . .
N25 Zn4 N6 96.2(6) . .
N26 Zn4 N6 176.0(6) . .
N7 Zn4 N6 76.9(6) . .
N5 Zn4 N6 80.4(6) . .
N4 Zn4 N6 89.9(5) . .
N27 Zn5 N11 90.9(4) . .
N27 Zn5 N8 98.2(5) . .
N11 Zn5 N8 166.6(5) . .
N27 Zn5 N9 173.9(5) . .
N11 Zn5 N9 94.1(5) . .
N8 Zn5 N9 76.3(5) . .
N27 Zn5 N28 79.3(6) . .
N11 Zn5 N28 99.6(6) . .
N8 Zn5 N28 91.8(5) . .
N9 Zn5 N28 103.2(6) . .
N27 Zn5 N10 95.5(6) . .
N11 Zn5 N10 76.9(6) . .
N8 Zn5 N10 92.4(5) . .
N9 Zn5 N10 82.3(6) . .
N28 Zn5 N10 173.7(6) . .
C8 N2 C1 123.4(18) . .
C8 N2 Zn3 107.2(14) . .
C1 N2 Zn3 126.5(13) . .
C19 N5 C20 115.9(18) . .
C19 N5 Zn4 114.3(15) . .
C20 N5 Zn4 127.6(13) . .
C38 N6 C31 121.4(17) . .
C38 N6 Zn4 110.0(14) . .
C31 N6 Zn4 127.3(11) . .
C49 N9 C50 120.5(15) . .
C49 N9 Zn5 113.5(14) . .
C50 N9 Zn5 122.6(10) . .
C69 N10 C61 118.5(16) . .
C69 N10 Zn5 111.4(14) . .
C61 N10 Zn5 126.4(11) . .
C80 N13 C81' 114.5(16) . .
C80 N13 C81 121.3(15) . .
C80 N13 Zn1 110.2(14) . .
C81' N13 Zn1 135.1(12) . .
C81 N13 Zn1 124.3(10) . .
C100 N14 C91 117.8(16) . .
C100 N14 Zn1 113.8(15) . .
C91 N14 Zn1 126.7(12) . .
C128 N16 C121 121.9(17) . .
C128 N16 Zn3 110.0(15) . .
C121 N16 Zn3 126.5(12) . .
C111 N19 C112 118.7(16) . .
C111 N19 Zn2 114.5(15) . .
C112 N19 Zn2 124.2(11) . .
C139 N20 C140 118.6(16) . .
C139 N20 Zn2 109.9(14) . .
C140 N20 Zn2 128.2(11) . .
C176 N22 C177 120(2) . .
C176 N22 Zn2 109.7(17) . .
C177 N22 Zn2 130.1(14) . .
C256 N24 C257 118.4(15) . .
C256 N24 Zn3 108.6(16) . .
C257 N24 Zn3 132.9(9) . .
C157 N26 C156 111.5(17) . .
C457 N26 C156 108.0(16) . .
C157 N26 Zn4 142.0(6) . .
C457 N26 Zn4 147.7(7) . .
C156 N26 Zn4 104.0(19) . .
C236 N28 C237 121.0(17) . .
C236 N28 C437 130.7(17) . .
C236 N28 Zn5 110.6(16) . .
C237 N28 Zn5 128.2(11) . .
C437 N28 Zn5 118.2(10) . .
C196 N30 C197 119.3(18) . .
C196 N30 Zn1 112.6(15) . .
C197 N30 Zn1 127.5(12) . .
N2 C1 C6 118.7(13) . .
N2 C1 C2 121.3(13) . .
C6 C1 C2 119.4 . .
C3 C2 C1 120.2 . .
C3 C2 H2 119.9 . .
C1 C2 H2 119.9 . .
C2 C3 C4 121.1 . .
C2 C3 H3 119.5 . .
C4 C3 H3 119.5 . .
C3 C4 C5 118.1 . .
C3 C4 C7 121.0 . .
C5 C4 C7 120.9 . .
C6 C5 C4 121.1 . .
C6 C5 H5 119.5 . .
C4 C5 H5 119.5 . .
C5 C6 C1 120.1 . .
C5 C6 H6 119.9 . .
C1 C6 H6 119.9 . .
C4 C7 H7A 109.5 . .
C4 C7 H7B 109.5 . .
H7A C7 H7B 109.5 . .
C4 C7 H7C 109.5 . .
H7A C7 H7C 109.5 . .
H7B C7 H7C 109.5 . .
N2 C8 C9 124(2) . .
N2 C8 H8 117.9 . .
C9 C8 H8 117.9 . .
C9 N3 C13 120.0 . .
C9 N3 Zn3 113.3(8) . .
C13 N3 Zn3 126.5(8) . .
C8 C9 N3 116.1(14) . .
C8 C9 C10 123.8(14) . .
N3 C9 C10 120.0 . .
C11 C10 C9 120.0 . .
C11 C10 H10 120.0 . .
C9 C10 H10 120.0 . .
C10 C11 C12 120.0 . .
C10 C11 H11 120.0 . .
C12 C11 H11 120.0 . .
C11 C12 C13 120.0 . .
C11 C12 C15 121.2(11) . .
C13 C12 C15 118.8(11) . .
C12 C13 N3 120.0 . .
C12 C13 H13 120.0 . .
N3 C13 H13 120.0 . .
C14 N4 C18 120.0 . .
C14 N4 Zn4 126.3(8) . .
C18 N4 Zn4 111.5(8) . .
C15 C14 N4 120.0 . .
C15 C14 H14 120.0 . .
N4 C14 H14 120.0 . .
C14 C15 C16 120.0 . .
C14 C15 C12 121.1(11) . .
C16 C15 C12 118.8(11) . .
C17 C16 C15 120.0 . .
C17 C16 H16 120.0 . .
C15 C16 H16 120.0 . .
C16 C17 C18 120.0 . .
C16 C17 H17 120.0 . .
C18 C17 H17 120.0 . .
C17 C18 N4 120.0 . .
C17 C18 C19 124.9(14) . .
N4 C18 C19 115.1(14) . .
N5 C19 C18 121(2) . .
N5 C19 H19 119.7 . .
C18 C19 H19 119.7 . .
N5 C20 C21 123.7(9) . .
N5 C20 C25 116.2(10) . .
C21 C20 C25 119.4 . .
C22 C21 C20 120.2 . .
C22 C21 H21 119.9 . .
C20 C21 H21 119.9 . .
C21 C22 C23 121.1 . .
C21 C22 H22 119.5 . .
C23 C22 H22 119.5 . .
C24 C23 C22 118.1 . .
C24 C23 C26 120.9 . .
C22 C23 C26 120.9 . .
C25 C24 C23 121.1 . .
C25 C24 H24 119.5 . .
C23 C24 H24 119.5 . .
C24 C25 C20 120.1 . .
C24 C25 H25 119.9 . .
C20 C25 H25 119.9 . .
C23 C26 H26A 109.5 . .
C23 C26 H26B 109.5 . .
H26A C26 H26B 109.5 . .
C23 C26 H26C 109.5 . .
H26A C26 H26C 109.5 . .
H26B C26 H26C 109.5 . .
C36 C31 C32 119.5 . .
C36 C31 N6 119.5(8) . .
C32 C31 N6 120.8(8) . .
C31 C32 C33 120.1 . .
C31 C32 H32 119.9 . .
C33 C32 H32 119.9 . .
C32 C33 C34 121.1 . .
C32 C33 H33 119.5 . .
C34 C33 H33 119.5 . .
C33 C34 C35 118.1 . .
C33 C34 C37 120.9 . .
C35 C34 C37 120.9 . .
C36 C35 C34 121.1 . .
C36 C35 H35 119.5 . .
C34 C35 H35 119.5 . .
C31 C36 C35 120.1 . .
C31 C36 H36 119.9 . .
C35 C36 H36 119.9 . .
C34 C37 H37A 109.5 . .
C34 C37 H37B 109.5 . .
H37A C37 H37B 109.5 . .
C34 C37 H37C 109.5 . .
H37A C37 H37C 109.5 . .
H37B C37 H37C 109.5 . .
N6 C38 C39 122.3(19) . .
N6 C38 H38 118.8 . .
C39 C38 H38 118.8 . .
C39 N7 C43 120.0 . .
C39 N7 Zn4 112.7(8) . .
C43 N7 Zn4 127.0(8) . .
C40 C39 N7 120.0 . .
C40 C39 C38 124.2(13) . .
N7 C39 C38 115.8(13) . .
C39 C40 C41 120.0 . .
C39 C40 H40 120.0 . .
C41 C40 H40 120.0 . .
C40 C41 C42 120.0 . .
C40 C41 H41 120.0 . .
C42 C41 H41 120.0 . .
C43 C42 C41 120.0 . .
C43 C42 C45 116.5(11) . .
C41 C42 C45 123.5(11) . .
C42 C43 N7 120.0 . .
C42 C43 H43 120.0 . .
N7 C43 H43 120.0 . .
C44 N8 C48 120.0 . .
C44 N8 Zn5 127.8(7) . .
C48 N8 Zn5 110.8(7) . .
N8 C44 C45 120.0 . .
N8 C44 H44 120.0 . .
C45 C44 H44 120.0 . .
C46 C45 C44 120.0 . .
C46 C45 C42 121.5(10) . .
C44 C45 C42 118.4(10) . .
C47 C46 C45 120.0 . .
C47 C46 H46 120.0 . .
C45 C46 H46 120.0 . .
C46 C47 C48 120.0 . .
C46 C47 H47 120.0 . .
C48 C47 H47 120.0 . .
C47 C48 N8 120.0 . .
C47 C48 C49 122.3(13) . .
N8 C48 C49 117.7(13) . .
N9 C49 C48 119(2) . .
N9 C49 H49 120.5 . .
C48 C49 H49 120.5 . .
C55 C50 C51 119.4 . .
C55 C50 N9 120.9(7) . .
C51 C50 N9 118.6(7) . .
C52 C51 C50 120.1 . .
C52 C51 H51 119.9 . .
C50 C51 H51 119.9 . .
C51 C52 C53 121.1 . .
C51 C52 H52 119.4 . .
C53 C52 H52 119.4 . .
C52 C53 C54 118.1 . .
C52 C53 C56 121.0 . .
C54 C53 C56 120.9 . .
C55 C54 C53 121.1 . .
C55 C54 H54 119.4 . .
C53 C54 H54 119.4 . .
C50 C55 C54 120.1 . .
C50 C55 H55 119.9 . .
C54 C55 H55 119.9 . .
C53 C56 H56A 109.5 . .
C53 C56 H56B 109.5 . .
H56A C56 H56B 109.5 . .
C53 C56 H56C 109.5 . .
H56A C56 H56C 109.5 . .
H56B C56 H56C 109.5 . .
C66 C61 C62 119.4 . .
C66 C61 N10 117.4(8) . .
C62 C61 N10 122.9(7) . .
C63 C62 C61 120.1 . .
C63 C62 H62 119.9 . .
C61 C62 H62 119.9 . .
C62 C63 C64 121.1 . .
C62 C63 H63 119.4 . .
C64 C63 H63 119.4 . .
C63 C64 C65 118.1 . .
C63 C64 C67 121.0 . .
C65 C64 C67 120.9 . .
C66 C65 C64 121.1 . .
C66 C65 H65 119.5 . .
C64 C65 H65 119.5 . .
C65 C66 C61 120.1 . .
C65 C66 H66 119.9 . .
C61 C66 H66 119.9 . .
C64 C67 H67A 109.5 . .
C64 C67 H67B 109.5 . .
H67A C67 H67B 109.5 . .
C64 C67 H67C 109.5 . .
H67A C67 H67C 109.5 . .
H67B C67 H67C 109.5 . .
N10 C69 C70 119.3(19) . .
N10 C69 H69 120.3 . .
C70 C69 H69 120.3 . .
C70 N11 C74 120.0 . .
C70 N11 Zn5 112.9(7) . .
C74 N11 Zn5 126.3(7) . .
N11 C70 C71 120.0 . .
N11 C70 C69 115.7(13) . .
C71 C70 C69 124.3(13) . .
C72 C71 C70 120.0 . .
C72 C71 H71 120.0 . .
C70 C71 H71 120.0 . .
C71 C72 C73 120.0 . .
C71 C72 H72 120.0 . .
C73 C72 H72 120.0 . .
C72 C73 C74 120.0 . .
C72 C73 C76 121.3(10) . .
C74 C73 C76 118.6(10) . .
C73 C74 N11 120.0 . .
C73 C74 H74 120.0 . .
N11 C74 H74 120.0 . .
C75 N12 C79 120.0 . .
C75 N12 Zn1 129.3(7) . .
C79 N12 Zn1 109.7(7) . .
N12 C75 C76 120.0 . .
N12 C75 H75 120.0 . .
C76 C75 H75 120.0 . .
C77 C76 C75 120.0 . .
C77 C76 C73 123.7(10) . .
C75 C76 C73 116.3(10) . .
C76 C77 C78 120.0 . .
C76 C77 H77 120.0 . .
C78 C77 H77 120.0 . .
C79 C78 C77 120.0 . .
C79 C78 H78 120.0 . .
C77 C78 H78 120.0 . .
C78 C79 N12 120.0 . .
C78 C79 C80 120.6(13) . .
N12 C79 C80 119.4(13) . .
N13 C80 C79 120.8(19) . .
N13 C80 H80 119.6 . .
C79 C80 H80 119.6 . .
C96 C91 C92 119.4 . .
C96 C91 N14 118.4(11) . .
C92 C91 N14 121.9(11) . .
C93 C92 C91 120.1 . .
C93 C92 H92 119.9 . .
C91 C92 H92 119.9 . .
C92 C93 C94 121.1 . .
C92 C93 H93 119.5 . .
C94 C93 H93 119.5 . .
C95 C94 C93 118.1 . .
C95 C94 C97 120.9 . .
C93 C94 C97 120.9 . .
C96 C95 C94 121.1 . .
C96 C95 H95 119.5 . .
C94 C95 H95 119.5 . .
C95 C96 C91 120.1 . .
C95 C96 H96 119.9 . .
C91 C96 H96 119.9 . .
C94 C97 H97A 109.5 . .
C94 C97 H97B 109.5 . .
H97A C97 H97B 109.5 . .
C94 C97 H97C 109.5 . .
H97A C97 H97C 109.5 . .
H97B C97 H97C 109.5 . .
N14 C100 C101 119(2) . .
N14 C100 H100 120.6 . .
C101 C100 H100 120.6 . .
C101 N15 C105 120.0 . .
C101 N15 Zn1 115.2(8) . .
C105 N15 Zn1 124.6(8) . .
N15 C101 C102 120.0 . .
N15 C101 C100 114.5(14) . .
C102 C101 C100 125.1(14) . .
C103 C102 C101 120.0 . .
C103 C102 H102 120.0 . .
C101 C102 H102 120.0 . .
C102 C103 C104 120.0 . .
C102 C103 H103 120.0 . .
C104 C103 H103 120.0 . .
C103 C104 C105 120.0 . .
C103 C104 C107 121.1(10) . .
C105 C104 C107 118.8(10) . .
C104 C105 N15 120.0 . .
C104 C105 H105 120.0 . .
N15 C105 H105 120.0 . .
C106 N18 C110 120.0 . .
C106 N18 Zn2 124.9(7) . .
C110 N18 Zn2 111.9(7) . .
N18 C106 C107 120.0 . .
N18 C106 H106 120.0 . .
C107 C106 H106 120.0 . .
C108 C107 C106 120.0 . .
C108 C107 C104 119.5(10) . .
C106 C107 C104 120.5(10) . .
C109 C108 C107 120.0 . .
C109 C108 H108 120.0 . .
C107 C108 H108 120.0 . .
C108 C109 C110 120.0 . .
C108 C109 H109 120.0 . .
C110 C109 H109 120.0 . .
C109 C110 N18 120.0 . .
C109 C110 C111 123.8(13) . .
N18 C110 C111 116.2(13) . .
N19 C111 C110 119(2) . .
N19 C111 H111 120.4 . .
C110 C111 H111 120.4 . .
C117 C112 C113 119.4 . .
C117 C112 N19 122.0(8) . .
C113 C112 N19 118.3(8) . .
C114 C113 C112 120.1 . .
C114 C113 H113 119.9 . .
C112 C113 H113 119.9 . .
C113 C114 C115 121.1 . .
C113 C114 H114 119.5 . .
C115 C114 H114 119.5 . .
C114 C115 C116 118.1 . .
C114 C115 C118 121.0 . .
C116 C115 C118 120.9 . .
C117 C116 C115 121.1 . .
C117 C116 H116 119.5 . .
C115 C116 H116 119.5 . .
C116 C117 C112 120.2 . .
C116 C117 H117 119.9 . .
C112 C117 H117 119.9 . .
C115 C118 H11A 109.5 . .
C115 C118 H11B 109.5 . .
H11A C118 H11B 109.5 . .
C115 C118 H11C 109.5 . .
H11A C118 H11C 109.5 . .
H11B C118 H11C 109.5 . .
C122 C121 C126 119.4 . .
C122 C121 N16 119.8(9) . .
C126 C121 N16 120.7(9) . .
C123 C122 C121 120.1 . .
C123 C122 H122 119.9 . .
C121 C122 H122 119.9 . .
C122 C123 C124 121.1 . .
C122 C123 H123 119.4 . .
C124 C123 H123 119.4 . .
C123 C124 C125 118.1 . .
C123 C124 C127 120.9 . .
C125 C124 C127 121.0 . .
C126 C125 C124 121.1 . .
C126 C125 H125 119.5 . .
C124 C125 H125 119.5 . .
C125 C126 C121 120.1 . .
C125 C126 H126 119.9 . .
C121 C126 H126 119.9 . .
C124 C127 H12A 109.5 . .
C124 C127 H12B 109.5 . .
H12A C127 H12B 109.5 . .
C124 C127 H12C 109.5 . .
H12A C127 H12C 109.5 . .
H12B C127 H12C 109.5 . .
N16 C128 C129 123(2) . .
N16 C128 H128 118.7 . .
C129 C128 H128 118.7 . .
C129 N1 C133 120.0 . .
C129 N1 Zn3 110.8(8) . .
C133 N1 Zn3 127.9(8) . .
C130 C129 N1 120.0 . .
C130 C129 C128 124.1(15) . .
N1 C129 C128 115.8(15) . .
C129 C130 C131 120.0 . .
C129 C130 H130 120.0 . .
C131 C130 H130 120.0 . .
C132 C131 C130 120.0 . .
C132 C131 H131 120.0 . .
C130 C131 H131 120.0 . .
C131 C132 C133 120.0 . .
C131 C132 C135 123.7(12) . .
C133 C132 C135 116.3(12) . .
C132 C133 N1 120.0 . .
C132 C133 H133 120.0 . .
N1 C133 H133 120.0 . .
C134 N17 C138 120.0 . .
C134 N17 Zn2 123.9(8) . .
C138 N17 Zn2 115.5(8) . .
C135 C134 N17 120.0 . .
C135 C134 H134 120.0 . .
N17 C134 H134 120.0 . .
C134 C135 C136 120.0 . .
C134 C135 C132 117.6(12) . .
C136 C135 C132 122.4(12) . .
C137 C136 C135 120.0 . .
C137 C136 H136 120.0 . .
C135 C136 H136 120.0 . .
C136 C137 C138 120.0 . .
C136 C137 H137 120.0 . .
C138 C137 H137 120.0 . .
C137 C138 N17 120.0 . .
C137 C138 C139 125.2(15) . .
N17 C138 C139 114.8(15) . .
N20 C139 C138 121(2) . .
N20 C139 H139 119.5 . .
C138 C139 H139 119.5 . .
C141 C140 C145 119.4 . .
C141 C140 N20 119.1(11) . .
C145 C140 N20 121.1(11) . .
C142 C141 C140 120.1 . .
C142 C141 H141 119.9 . .
C140 C141 H141 119.9 . .
C141 C142 C143 121.1 . .
C141 C142 H142 119.5 . .
C143 C142 H142 119.5 . .
C144 C143 C142 118.1 . .
C144 C143 C146 120.9 . .
C142 C143 C146 120.9 . .
C145 C144 C143 121.1 . .
C145 C144 H144 119.5 . .
C143 C144 H144 119.5 . .
C144 C145 C140 120.1 . .
C144 C145 H145 119.9 . .
C140 C145 H145 119.9 . .
C143 C146 H14A 109.5 . .
C143 C146 H14B 109.5 . .
H14A C146 H14B 109.5 . .
C143 C146 H14C 109.5 . .
H14A C146 H14C 109.5 . .
H14B C146 H14C 109.5 . .
C151 N25 C155 120.0 . .
C151 N25 Zn4 128.2(9) . .
C155 N25 Zn4 111.7(9) . .
N25 C151 C152 120.0 . .
N25 C151 H151 120.0 . .
C152 C151 H151 120.0 . .
C153 C152 C151 120.0 . .
C153 C152 C152 120.4(4) . 2_655
C151 C152 C152 119.5(5) . 2_655
C152 C153 C154 120.0 . .
C152 C153 H153 120.0 . .
C154 C153 H153 120.0 . .
C155 C154 C153 120.0 . .
C155 C154 H154 120.0 . .
C153 C154 H154 120.0 . .
C154 C155 N25 120.0 . .
C154 C155 C156 130.9(15) . .
N25 C155 C156 109.0(15) . .
N26 C156 C155 130(2) . .
N26 C156 H156 115.2 . .
C155 C156 H156 115.2 . .
C171 N21 C175 120.0 . .
C171 N21 Zn2 129.8(8) . .
C175 N21 Zn2 110.1(8) . .
C172 C171 N21 120.0 . .
C172 C171 H171 120.0 . .
N21 C171 H171 120.0 . .
C192 C172 C171 119.3(17) 2_655 .
C192 C172 C173 120.3(18) 2_655 .
C171 C172 C173 120.0 . .
C172 C173 C174 120.0 . .
C172 C173 H173 120.0 . .
C174 C173 H173 120.0 . .
C175 C174 C173 120.0 . .
C175 C174 H174 120.0 . .
C173 C174 H174 120.0 . .
C174 C175 N21 120.0 . .
C174 C175 C176 122.9(14) . .
N21 C175 C176 116.5(15) . .
N22 C176 C175 123(2) . .
N22 C176 H176 118.4 . .
C175 C176 H176 118.4 . .
C178 C177 C182 119.4 . .
C178 C177 N22 120.9(19) . .
C182 C177 N22 119.5(19) . .
C179 C178 C177 120.1 . .
C179 C178 H178 119.9 . .
C177 C178 H178 119.9 . .
C178 C179 C180 121.1 . .
C178 C179 H179 119.5 . .
C180 C179 H179 119.5 . .
C181 C180 C179 118.1 . .
C181 C180 C183 120.9 . .
C179 C180 C183 120.9 . .
C182 C181 C180 121.1 . .
C182 C181 H181 119.5 . .
C180 C181 H181 119.5 . .
C181 C182 C177 120.1 . .
C181 C182 H182 119.9 . .
C177 C182 H182 119.9 . .
C180 C183 H18A 109.5 . .
C180 C183 H18B 109.5 . .
H18A C183 H18B 109.5 . .
C180 C183 H18C 109.5 . .
H18A C183 H18C 109.5 . .
H18B C183 H18C 109.5 . .
C191 N29 C195 120.0 . .
C191 N29 Zn1 127.7(8) . .
C195 N29 Zn1 112.3(8) . .
N29 C191 C192 120.0 . .
N29 C191 H191 120.0 . .
C192 C191 H191 120.0 . .
C172 C192 C193 123(2) 2_655 .
C172 C192 C191 117(2) 2_655 .
C193 C192 C191 120.0 . .
C194 C193 C192 120.0 . .
C194 C193 H193 120.0 . .
C192 C193 H193 120.0 . .
C193 C194 C195 120.0 . .
C193 C194 H194 120.0 . .
C195 C194 H194 120.0 . .
C194 C195 N29 120.0 . .
C194 C195 C196 124.2(13) . .
N29 C195 C196 115.6(13) . .
N30 C196 C195 121.5(19) . .
N30 C196 H196 119.3 . .
C195 C196 H196 119.3 . .
C202 C197 C198 119.4 . .
C202 C197 N30 122.6(14) . .
C198 C197 N30 117.9(14) . .
C199 C198 C197 120.1 . .
C199 C198 H198 119.9 . .
C197 C198 H198 119.9 . .
C198 C199 C200 121.1 . .
C198 C199 H199 119.5 . .
C200 C199 H199 119.5 . .
C201 C200 C199 118.1 . .
C201 C200 C203 120.9 . .
C199 C200 C203 120.9 . .
C202 C201 C200 121.1 . .
C202 C201 H201 119.5 . .
C200 C201 H201 119.5 . .
C197 C202 C201 120.1 . .
C197 C202 H202 119.9 . .
C201 C202 H202 119.9 . .
C200 C203 H20A 109.5 . .
C200 C203 H20B 109.5 . .
H20A C203 H20B 109.5 . .
C200 C203 H20C 109.5 . .
H20A C203 H20C 109.5 . .
H20B C203 H20C 109.5 . .
C231 N27 C235 120.0 . .
C231 N27 Zn5 128.3(9) . .
C235 N27 Zn5 111.6(9) . .
N27 C231 C232 120.0 . .
N27 C231 H231 120.0 . .
C232 C231 H231 120.0 . .
C231 C232 C233 120.0 . .
C231 C232 C252 118.0(15) . 2_655
C233 C232 C252 121.8(16) . 2_655
C234 C233 C232 120.0 . .
C234 C233 H233 120.0 . .
C232 C233 H233 120.0 . .
C233 C234 C235 120.0 . .
C233 C234 H234 120.0 . .
C235 C234 H234 120.0 . .
C234 C235 N27 120.0 . .
C234 C235 C236 122.8(15) . .
N27 C235 C236 117.1(15) . .
N28 C236 C235 120(2) . .
N28 C236 H236 119.9 . .
C235 C236 H236 119.9 . .
C251 N23 C255 120.0 . .
C251 N23 Zn3 128.6(8) . .
C255 N23 Zn3 111.4(8) . .
N23 C251 C252 120.0 . .
N23 C251 H251 120.0 . .
C252 C251 H251 120.0 . .
C253 C252 C251 120.0 . .
C253 C252 C232 123.3(18) . 2_655
C251 C252 C232 116.7(18) . 2_655
C254 C253 C252 120.0 . .
C254 C253 H253 120.0 . .
C252 C253 H253 120.0 . .
C253 C254 C255 120.0 . .
C253 C254 H254 120.0 . .
C255 C254 H254 120.0 . .
C254 C255 N23 120.0 . .
C254 C255 C256 125.6(13) . .
N23 C255 C256 114.3(13) . .
N24 C256 C255 124(2) . .
N24 C256 H256 118.1 . .
C255 C256 H256 118.1 . .
N24 C257 C258 125.6(6) . .
N24 C257 C262 114.9(6) . .
C258 C257 C262 119.4 . .
C259 C258 C257 120.1 . .
C259 C258 H258 119.9 . .
C257 C258 H258 119.9 . .
C258 C259 C260 121.1 . .
C258 C259 H259 119.4 . .
C260 C259 H259 119.4 . .
C259 C260 C261 118.1 . .
C259 C260 C263 121.0 . .
C261 C260 C263 120.9 . .
C262 C261 C260 121.1 . .
C262 C261 H261 119.5 . .
C260 C261 H261 119.5 . .
C261 C262 C257 120.1 . .
C261 C262 H262 119.9 . .
C257 C262 H262 119.9 . .
C260 C263 H26D 109.5 . .
C260 C263 H26E 109.5 . .
H26D C263 H26E 109.5 . .
C260 C263 H26F 109.5 . .
H26D C263 H26F 109.5 . .
H26E C263 H26F 109.5 . .
C86 C81 C82 119.4 . .
C86 C81 N13 125.4(7) . .
C82 C81 N13 114.2(7) . .
C83 C82 C81 120.1 . .
C83 C82 H82 119.9 . .
C81 C82 H82 119.9 . .
C82 C83 C84 121.1 . .
C82 C83 H83 119.5 . .
C84 C83 H83 119.5 . .
C85 C84 C83 118.1 . .
C85 C84 C87 121.0 . .
C83 C84 C87 120.9 . .
C86 C85 C84 121.1 . .
C86 C85 H85 119.5 . .
C84 C85 H85 119.5 . .
C85 C86 C81 120.1 . .
C85 C86 H86 119.9 . .
C81 C86 H86 119.9 . .
C84 C87 H87A 109.5 . .
C84 C87 H87B 109.5 . .
H87A C87 H87B 109.5 . .
C84 C87 H87C 109.5 . .
H87A C87 H87C 109.5 . .
H87B C87 H87C 109.5 . .
C82' C81' C86' 119.5 . .
C82' C81' N13 117.1(9) . .
C86' C81' N13 123.1(9) . .
C81' C82' C83' 120.1 . .
C81' C82' H82' 119.9 . .
C83' C82' H82' 119.9 . .
C82' C83' C84' 121.1 . .
C82' C83' H83' 119.5 . .
C84' C83' H83' 119.5 . .
C85' C84' C83' 118.1 . .
C85' C84' C87' 120.9 . .
C83' C84' C87' 120.9 . .
C86' C85' C84' 121.1 . .
C86' C85' H85' 119.5 . .
C84' C85' H85' 119.5 . .
C85' C86' C81' 120.1 . .
C85' C86' H86' 119.9 . .
C81' C86' H86' 119.9 . .
C84' C87' H87D 109.5 . .
C84' C87' H87E 109.5 . .
H87D C87' H87E 109.5 . .
C84' C87' H87F 109.5 . .
H87D C87' H87F 109.5 . .
H87E C87' H87F 109.5 . .
N26 C157 C158 120.38(14) . .
N26 C157 C162 120.10(14) . .
C158 C157 C162 119.4 . .
C157 C158 C159 120.1 . .
C157 C158 H158 119.9 . .
C159 C158 H158 119.9 . .
C158 C159 C160 121.1 . .
C158 C159 H159 119.5 . .
C160 C159 H159 119.5 . .
C159 C160 C161 118.1 . .
C159 C160 C163 120.9 . .
C161 C160 C163 120.9 . .
C162 C161 C160 121.1 . .
C162 C161 H161 119.5 . .
C160 C161 H161 119.5 . .
C161 C162 C157 120.1 . .
C161 C162 H162 119.9 . .
C157 C162 H162 119.9 . .
C160 C163 H16A 109.5 . .
C160 C163 H16B 109.5 . .
H16A C163 H16B 109.5 . .
C160 C163 H16C 109.5 . .
H16A C163 H16C 109.5 . .
H16B C163 H16C 109.5 . .
N26 C457 C458 108.6(3) . .
N26 C457 C462 131.0(4) . .
C458 C457 C462 119.4 . .
C457 C458 C459 120.1 . .
C457 C458 H458 119.9 . .
C459 C458 H458 119.9 . .
C458 C459 C460 121.1 . .
C458 C459 H459 119.5 . .
C460 C459 H459 119.5 . .
C461 C460 C459 118.1 . .
C461 C460 C463 121.0 . .
C459 C460 C463 120.9 . .
C462 C461 C460 121.1 . .
C462 C461 H461 119.4 . .
C460 C461 H461 119.4 . .
C461 C462 C457 120.1 . .
C461 C462 H462 119.9 . .
C457 C462 H462 119.9 . .
C460 C463 H46A 109.5 . .
C460 C463 H46B 109.5 . .
H46A C463 H46B 109.5 . .
C460 C463 H46C 109.5 . .
H46A C463 H46C 109.5 . .
H46B C463 H46C 109.5 . .
C238 C237 C241 119.4 . .
C238 C237 N28 121.6(8) . .
C241 C237 N28 118.9(8) . .
C239 C238 C237 120.1 . .
C239 C238 H238 119.9 . .
C237 C238 H238 119.9 . .
C238 C239 C240 121.1 . .
C238 C239 H239 119.4 . .
C240 C239 H239 119.4 . .
C242 C240 C239 118.1 . .
C242 C240 C243 121.0 . .
C239 C240 C243 120.9 . .
C241 C242 C240 121.1 . .
C241 C242 H242 119.4 . .
C240 C242 H242 119.4 . .
C242 C241 C237 120.1 . .
C242 C241 H241 119.9 . .
C237 C241 H241 119.9 . .
C240 C243 H24A 109.5 . .
C240 C243 H24B 109.5 . .
H24A C243 H24B 109.5 . .
C240 C243 H24C 109.5 . .
H24A C243 H24C 109.5 . .
H24B C243 H24C 109.5 . .
C438 C437 C442 119.4 . .
C438 C437 N28 131.7(7) . .
C442 C437 N28 108.6(7) . .
C439 C438 C437 120.1 . .
C439 C438 H438 119.9 . .
C437 C438 H438 119.9 . .
C438 C439 C440 121.1 . .
C438 C439 H439 119.5 . .
C440 C439 H439 119.5 . .
C439 C440 C441 118.1 . .
C439 C440 C443 121.0 . .
C441 C440 C443 120.9 . .
C442 C441 C440 121.1 . .
C442 C441 H441 119.5 . .
C440 C441 H441 119.5 . .
C441 C442 C437 120.1 . .
C441 C442 H442 119.9 . .
C437 C442 H442 119.9 . .
C440 C443 H44A 109.5 . .
C440 C443 H44B 109.5 . .
H44A C443 H44B 109.5 . .
C440 C443 H44C 109.5 . .
H44A C443 H44C 109.5 . .
H44B C443 H44C 109.5 . .
O3 Cl1 O1 115.0(12) . .
O3 Cl1 O2 108.7(14) . .
O1 Cl1 O2 107.1(13) . .
O3 Cl1 O4 107.6(13) . .
O1 Cl1 O4 106.6(14) . .
O2 Cl1 O4 111.9(14) . .
O5' Cl2 O8' 133(4) . .
O5' Cl2 O6' 110(3) . .
O8' Cl2 O6' 104(4) . .
O8 Cl2 O6 121(3) . .
O8 Cl2 O5 90(3) . .
O6 Cl2 O5 114(2) . .
O8 Cl2 O7 112(2) . .
O6 Cl2 O7 106(2) . .
O5 Cl2 O7 113.4(16) . .
O5' Cl2 O7' 98(3) . .
O8' Cl2 O7' 93(4) . .
O6' Cl2 O7' 118(3) . .
O10 Cl3 O10 114.7(16) 2_655 .
O10 Cl3 O9 105.2(11) 2_655 2_655
O10 Cl3 O9 109.7(11) . 2_655
O10 Cl3 O9 109.7(11) 2_655 .
O10 Cl3 O9 105.2(11) . .
O9 Cl3 O9 113(2) 2_655 .
O11 Cl4 O12 111.7(16) . .
O11' Cl4 O12' 112(2) . .
O11 Cl4 O13 120.1(16) . .
O12 Cl4 O13 119.7(16) . .
O11' Cl4 O13' 118(2) . .
O12' Cl4 O13' 117(2) . .
O11' Cl4 O14 102(2) . .
O11 Cl4 O14 101.6(14) . .
O12 Cl4 O14 99.6(15) . .
O12' Cl4 O14 109(2) . .
O13 Cl4 O14 98.2(13) . .
O13' Cl4 O14 96.8(19) . .
O17' Cl5 O18' 114(3) . .
O17' Cl5 O16' 102(3) . .
O18' Cl5 O16' 107(2) . .
O15 Cl5 O18 107(3) . .
O17' Cl5 O15' 129(3) . .
O18' Cl5 O15' 105(3) . .
O16' Cl5 O15' 97(3) . .
O15 Cl5 O16 102(3) . .
O18 Cl5 O16 104(2) . .
O15 Cl5 O17 134(3) . .
O18 Cl5 O17 109(2) . .
O16 Cl5 O17 97(2) . .
O19 Cl6 O21 111(2) . .
O20' Cl6 O21' 107(3) . .
O20' Cl6 O19' 102(3) . .
O21' Cl6 O19' 120(3) . .
O19 Cl6 O22 105(2) . .
O21 Cl6 O22 99(2) . .
O20' Cl6 O22' 135(3) . .
O21' Cl6 O22' 95(3) . .
O19' Cl6 O22' 100(3) . .
O19 Cl6 O20 109(2) . .
O21 Cl6 O20 123(2) . .
O22 Cl6 O20 108(2) . .
O24 Cl7 O26' 107(2) . .
O24 Cl7 O25' 123(3) . .
O26' Cl7 O25' 114(3) . .
O24 Cl7 O23' 106(2) . .
O26' Cl7 O23' 92(2) . .
O25' Cl7 O23' 109(3) . .
O24 Cl7 O23 144(3) . .
O24 Cl7 O25 83(2) . .
O23 Cl7 O25 99(2) . .
O24 Cl7 O26 102(3) . .
O23 Cl7 O26 113(4) . .
O25 Cl7 O26 99(4) . .
O27 Cl8 O28 124(2) . .
O29' Cl8 O28' 104(3) . .
O29' Cl8 O27' 106(2) . .
O28' Cl8 O27' 123(3) . .
O27 Cl8 O30 108(2) . .
O28 Cl8 O30 117(2) . .
O29' Cl8 O30' 100(3) . .
O28' Cl8 O30' 118(3) . .
O27' Cl8 O30' 103(3) . .
O27 Cl8 O29 103(2) . .
O28 Cl8 O29 100(2) . .
O30 Cl8 O29 101(2) . .
Br1' Br1 Br1' 152(4) 2_655 .
Br1 Br1' Br1' 14(2) . 2_655

loop_
_geom_bond_atom_site_label_1
_geom_bond_atom_site_label_2
_geom_bond_distance
_geom_bond_site_symmetry_2
Zn1 N15 2.101(10) .
Zn1 N29 2.136(9) .
Zn1 N12 2.147(9) .
Zn1 N30 2.196(15) .
Zn1 N13 2.222(16) .
Zn1 N14 2.227(15) .
Zn2 N17 2.092(10) .
Zn2 N21 2.125(10) .
Zn2 N18 2.139(9) .
Zn2 N22 2.202(17) .
Zn2 N19 2.239(15) .
Zn2 N20 2.251(15) .
Zn3 N23 2.122(10) .
Zn3 N3 2.125(10) .
Zn3 N1 2.142(10) .
Zn3 N24 2.165(18) .
Zn3 N16 2.187(16) .
Zn3 N2 2.286(17) .
Zn4 N25 2.098(11) .
Zn4 N26 2.10(2) .
Zn4 N7 2.148(10) .
Zn4 N5 2.183(17) .
Zn4 N4 2.184(10) .
Zn4 N6 2.246(17) .
Zn5 N27 2.111(10) .
Zn5 N11 2.128(9) .
Zn5 N8 2.144(9) .
Zn5 N9 2.195(14) .
Zn5 N28 2.198(17) .
Zn5 N10 2.201(17) .
N2 C8 1.28(2) .
N2 C1 1.360(18) .
N5 C19 1.25(2) .
N5 C20 1.378(19) .
N6 C38 1.27(2) .
N6 C31 1.407(17) .
N9 C49 1.24(2) .
N9 C50 1.468(17) .
N10 C69 1.30(2) .
N10 C61 1.441(17) .
N13 C80 1.29(2) .
N13 C81' 1.42(2) .
N13 C81 1.68(2) .
N14 C100 1.26(2) .
N14 C91 1.409(17) .
N16 C128 1.29(2) .
N16 C121 1.401(17) .
N19 C111 1.21(2) .
N19 C112 1.470(18) .
N20 C139 1.30(2) .
N20 C140 1.407(17) .
N22 C176 1.24(2) .
N22 C177 1.41(2) .
N24 C256 1.29(2) .
N24 C257 1.36(3) .
N26 C157 1.23(3) .
N26 C457 1.23(2) .
N26 C156 1.29(2) .
N28 C236 1.29(2) .
N28 C237 1.40(2) .
N28 C437 1.57(2) .
N30 C196 1.25(2) .
N30 C197 1.409(19) .
C1 C6 1.3966 .
C1 C2 1.3966 .
C2 C3 1.3961 .
C2 H2 0.9500 .
C3 C4 1.4022 .
C3 H3 0.9500 .
C4 C5 1.4023 .
C4 C7 1.5070 .
C5 C6 1.3964 .
C5 H5 0.9500 .
C6 H6 0.9500 .
C7 H7A 0.9800 .
C7 H7B 0.9800 .
C7 H7C 0.9800 .
C8 C9 1.38(2) .
C8 H8 0.9500 .
N3 C9 1.3900 .
N3 C13 1.3900 .
C9 C10 1.3900 .
C10 C11 1.3900 .
C10 H10 0.9500 .
C11 C12 1.3900 .
C11 H11 0.9500 .
C12 C13 1.3900 .
C12 C15 1.472(14) .
C13 H13 0.9500 .
N4 C14 1.3900 .
N4 C18 1.3900 .
C14 C15 1.3900 .
C14 H14 0.9500 .
C15 C16 1.3900 .
C16 C17 1.3900 .
C16 H16 0.9500 .
C17 C18 1.3900 .
C17 H17 0.9500 .
C18 C19 1.44(2) .
C19 H19 0.9500 .
C20 C21 1.3965 .
C20 C25 1.3966 .
C21 C22 1.3961 .
C21 H21 0.9500 .
C22 C23 1.4023 .
C22 H22 0.9500 .
C23 C24 1.4022 .
C23 C26 1.5070 .
C24 C25 1.3963 .
C24 H24 0.9500 .
C25 H25 0.9500 .
C26 H26A 0.9800 .
C26 H26B 0.9800 .
C26 H26C 0.9800 .
C31 C36 1.3965 .
C31 C32 1.3965 .
C32 C33 1.3967 .
C32 H32 0.9500 .
C33 C34 1.4021 .
C33 H33 0.9500 .
C34 C35 1.4022 .
C34 C37 1.5072 .
C35 C36 1.3965 .
C35 H35 0.9500 .
C36 H36 0.9500 .
C37 H37A 0.9800 .
C37 H37B 0.9800 .
C37 H37C 0.9800 .
C38 C39 1.44(2) .
C38 H38 0.9500 .
N7 C39 1.3900 .
N7 C43 1.3900 .
C39 C40 1.3900 .
C40 C41 1.3900 .
C40 H40 0.9500 .
C41 C42 1.3900 .
C41 H41 0.9500 .
C42 C43 1.3900 .
C42 C45 1.452(13) .
C43 H43 0.9500 .
N8 C44 1.3900 .
N8 C48 1.3900 .
C44 C45 1.3900 .
C44 H44 0.9500 .
C45 C46 1.3900 .
C46 C47 1.3900 .
C46 H46 0.9500 .
C47 C48 1.3900 .
C47 H47 0.9500 .
C48 C49 1.43(2) .
C49 H49 0.9500 .
C50 C55 1.3964 .
C50 C51 1.3966 .
C51 C52 1.3963 .
C51 H51 0.9500 .
C52 C53 1.4020 .
C52 H52 0.9500 .
C53 C54 1.4022 .
C53 C56 1.5071 .
C54 C55 1.3965 .
C54 H54 0.9500 .
C55 H55 0.9500 .
C56 H56A 0.9800 .
C56 H56B 0.9800 .
C56 H56C 0.9800 .
C61 C66 1.3963 .
C61 C62 1.3966 .
C62 C63 1.3964 .
C62 H62 0.9500 .
C63 C64 1.4020 .
C63 H63 0.9500 .
C64 C65 1.4022 .
C64 C67 1.5071 .
C65 C66 1.3963 .
C65 H65 0.9500 .
C66 H66 0.9500 .
C67 H67A 0.9800 .
C67 H67B 0.9800 .
C67 H67C 0.9800 .
C69 C70 1.45(2) .
C69 H69 0.9500 .
N11 C70 1.3900 .
N11 C74 1.3900 .
C70 C71 1.3900 .
C71 C72 1.3900 .
C71 H71 0.9500 .
C72 C73 1.3900 .
C72 H72 0.9500 .
C73 C74 1.3900 .
C73 C76 1.466(12) .
C74 H74 0.9500 .
N12 C75 1.3900 .
N12 C79 1.3900 .
C75 C76 1.3900 .
C75 H75 0.9500 .
C76 C77 1.3900 .
C77 C78 1.3900 .
C77 H77 0.9500 .
C78 C79 1.3900 .
C78 H78 0.9500 .
C79 C80 1.41(2) .
C80 H80 0.9500 .
C91 C96 1.3965 .
C91 C92 1.3966 .
C92 C93 1.3964 .
C92 H92 0.9500 .
C93 C94 1.4023 .
C93 H93 0.9500 .
C94 C95 1.4022 .
C94 C97 1.5073 .
C95 C96 1.3962 .
C95 H95 0.9500 .
C96 H96 0.9500 .
C97 H97A 0.9800 .
C97 H97B 0.9800 .
C97 H97C 0.9800 .
C100 C101 1.47(2) .
C100 H100 0.9500 .
N15 C101 1.3900 .
N15 C105 1.3900 .
C101 C102 1.3900 .
C102 C103 1.3900 .
C102 H102 0.9500 .
C103 C104 1.3900 .
C103 H103 0.9500 .
C104 C105 1.3900 .
C104 C107 1.501(13) .
C105 H105 0.9500 .
N18 C106 1.3900 .
N18 C110 1.3900 .
C106 C107 1.3900 .
C106 H106 0.9500 .
C107 C108 1.3900 .
C108 C109 1.3900 .
C108 H108 0.9500 .
C109 C110 1.3900 .
C109 H109 0.9500 .
C110 C111 1.42(2) .
C111 H111 0.9500 .
C112 C117 1.3965 .
C112 C113 1.3966 .
C113 C114 1.3964 .
C113 H113 0.9500 .
C114 C115 1.4020 .
C114 H114 0.9500 .
C115 C116 1.4024 .
C115 C118 1.5071 .
C116 C117 1.3964 .
C116 H116 0.9500 .
C117 H117 0.9500 .
C118 H11A 0.9800 .
C118 H11B 0.9800 .
C118 H11C 0.9800 .
C121 C122 1.3964 .
C121 C126 1.3965 .
C122 C123 1.3963 .
C122 H122 0.9500 .
C123 C124 1.4022 .
C123 H123 0.9500 .
C124 C125 1.4022 .
C124 C127 1.5071 .
C125 C126 1.3963 .
C125 H125 0.9500 .
C126 H126 0.9500 .
C127 H12A 0.9800 .
C127 H12B 0.9800 .
C127 H12C 0.9800 .
C128 C129 1.42(2) .
C128 H128 0.9500 .
N1 C129 1.3900 .
N1 C133 1.3900 .
C129 C130 1.3900 .
C130 C131 1.3900 .
C130 H130 0.9500 .
C131 C132 1.3900 .
C131 H131 0.9500 .
C132 C133 1.3900 .
C132 C135 1.456(14) .
C133 H133 0.9500 .
N17 C134 1.3900 .
N17 C138 1.3900 .
C134 C135 1.3900 .
C134 H134 0.9500 .
C135 C136 1.3900 .
C136 C137 1.3900 .
C136 H136 0.9500 .
C137 C138 1.3900 .
C137 H137 0.9500 .
C138 C139 1.40(2) .
C139 H139 0.9500 .
C140 C141 1.3964 .
C140 C145 1.3965 .
C141 C142 1.3964 .
C141 H141 0.9500 .
C142 C143 1.4021 .
C142 H142 0.9500 .
C143 C144 1.4021 .
C143 C146 1.5073 .
C144 C145 1.3963 .
C144 H144 0.9500 .
C145 H145 0.9500 .
C146 H14A 0.9800 .
C146 H14B 0.9800 .
C146 H14C 0.9800 .
N25 C151 1.3900 .
N25 C155 1.3900 .
C151 C152 1.3900 .
C151 H151 0.9500 .
C152 C153 1.3900 .
C152 C152 1.41(2) 2_655
C153 C154 1.3900 .
C153 H153 0.9500 .
C154 C155 1.3900 .
C154 H154 0.9500 .
C155 C156 1.52(2) .
C156 H156 0.9500 .
N21 C171 1.3900 .
N21 C175 1.3900 .
C171 C172 1.3900 .
C171 H171 0.9500 .
C172 C192 1.38(4) 2_655
C172 C173 1.3900 .
C173 C174 1.3900 .
C173 H173 0.9500 .
C174 C175 1.3900 .
C174 H174 0.9500 .
C175 C176 1.43(2) .
C176 H176 0.9500 .
C177 C178 1.3965 .
C177 C182 1.3966 .
C178 C179 1.3963 .
C178 H178 0.9500 .
C179 C180 1.4022 .
C179 H179 0.9500 .
C180 C181 1.4021 .
C180 C183 1.5073 .
C181 C182 1.3963 .
C181 H181 0.9500 .
C182 H182 0.9500 .
C183 H18A 0.9800 .
C183 H18B 0.9800 .
C183 H18C 0.9800 .
N29 C191 1.3900 .
N29 C195 1.3900 .
C191 C192 1.3900 .
C191 H191 0.9500 .
C192 C172 1.38(4) 2_655
C192 C193 1.3900 .
C193 C194 1.3900 .
C193 H193 0.9500 .
C194 C195 1.3900 .
C194 H194 0.9500 .
C195 C196 1.46(2) .
C196 H196 0.9500 .
C197 C202 1.3964 .
C197 C198 1.3965 .
C198 C199 1.3965 .
C198 H198 0.9500 .
C199 C200 1.4022 .
C199 H199 0.9500 .
C200 C201 1.4022 .
C200 C203 1.5071 .
C201 C202 1.3964 .
C201 H201 0.9500 .
C202 H202 0.9500 .
C203 H20A 0.9800 .
C203 H20B 0.9800 .
C203 H20C 0.9800 .
N27 C231 1.3900 .
N27 C235 1.3900 .
C231 C232 1.3900 .
C231 H231 0.9500 .
C232 C233 1.3900 .
C232 C252 1.42(7) 2_655
C233 C234 1.3900 .
C233 H233 0.9500 .
C234 C235 1.3900 .
C234 H234 0.9500 .
C235 C236 1.46(2) .
C236 H236 0.9500 .
N23 C251 1.3900 .
N23 C255 1.3900 .
C251 C252 1.3900 .
C251 H251 0.9500 .
C252 C253 1.3900 .
C252 C232 1.42(7) 2_655
C253 C254 1.3900 .
C253 H253 0.9500 .
C254 C255 1.3900 .
C254 H254 0.9500 .
C255 C256 1.51(2) .
C256 H256 0.9500 .
C257 C258 1.3965 .
C257 C262 1.3965 .
C258 C259 1.3963 .
C258 H258 0.9500 .
C259 C260 1.4021 .
C259 H259 0.9500 .
C260 C261 1.4022 .
C260 C263 1.5071 .
C261 C262 1.3964 .
C261 H261 0.9500 .
C262 H262 0.9500 .
C263 H26D 0.9800 .
C263 H26E 0.9800 .
C263 H26F 0.9800 .
C81 C86 1.3964 .
C81 C82 1.3965 .
C82 C83 1.3963 .
C82 H82 0.9500 .
C83 C84 1.4022 .
C83 H83 0.9500 .
C84 C85 1.4022 .
C84 C87 1.5070 .
C85 C86 1.3963 .
C85 H85 0.9500 .
C86 H86 0.9500 .
C87 H87A 0.9800 .
C87 H87B 0.9800 .
C87 H87C 0.9800 .
C81' C82' 1.3963 .
C81' C86' 1.3966 .
C82' C83' 1.3963 .
C82' H82' 0.9500 .
C83' C84' 1.4023 .
C83' H83' 0.9500 .
C84' C85' 1.4022 .
C84' C87' 1.5071 .
C85' C86' 1.3963 .
C85' H85' 0.9500 .
C86' H86' 0.9500 .
C87' H87D 0.9800 .
C87' H87E 0.9800 .
C87' H87F 0.9800 .
C157 C158 1.3963 .
C157 C162 1.3966 .
C158 C159 1.3964 .
C158 H158 0.9500 .
C159 C160 1.4021 .
C159 H159 0.9500 .
C160 C161 1.4021 .
C160 C163 1.5071 .
C161 C162 1.3964 .
C161 H161 0.9500 .
C162 H162 0.9500 .
C163 H16A 0.9800 .
C163 H16B 0.9800 .
C163 H16C 0.9800 .
C457 C458 1.3965 .
C457 C462 1.3966 .
C458 C459 1.3965 .
C458 H458 0.9500 .
C459 C460 1.4022 .
C459 H459 0.9500 .
C460 C461 1.4022 .
C460 C463 1.5071 .
C461 C462 1.3961 .
C461 H461 0.9500 .
C462 H462 0.9500 .
C463 H46A 0.9800 .
C463 H46B 0.9800 .
C463 H46C 0.9800 .
C237 C238 1.3966 .
C237 C241 1.3967 .
C238 C239 1.3963 .
C238 H238 0.9500 .
C239 C240 1.4022 .
C239 H239 0.9500 .
C240 C242 1.4021 .
C240 C243 1.5073 .
C242 C241 1.3964 .
C242 H242 0.9500 .
C241 H241 0.9500 .
C243 H24A 0.9800 .
C243 H24B 0.9800 .
C243 H24C 0.9800 .
C437 C438 1.3965 .
C437 C442 1.3966 .
C438 C439 1.3963 .
C438 H438 0.9500 .
C439 C440 1.4022 .
C439 H439 0.9500 .
C440 C441 1.4022 .
C440 C443 1.5071 .
C441 C442 1.3964 .
C441 H441 0.9500 .
C442 H442 0.9500 .
C443 H44A 0.9800 .
C443 H44B 0.9800 .
C443 H44C 0.9800 .
Cl1 O3 1.386(18) .
Cl1 O1 1.401(17) .
Cl1 O2 1.43(2) .
Cl1 O4 1.47(2) .
Cl2 O5' 1.444(17) .
Cl2 O8 1.457(15) .
Cl2 O8' 1.458(17) .
Cl2 O6' 1.460(16) .
Cl2 O6 1.462(15) .
Cl2 O5 1.466(16) .
Cl2 O7 1.475(16) .
Cl2 O7' 1.476(17) .
Cl3 O10 1.397(15) 2_655
Cl3 O10 1.397(15) .
Cl3 O9 1.47(2) 2_655
Cl3 O9 1.47(2) .
Cl4 O11' 1.36(3) .
Cl4 O11 1.38(2) .
Cl4 O12 1.39(2) .
Cl4 O12' 1.40(3) .
Cl4 O13 1.42(2) .
Cl4 O13' 1.46(3) .
Cl4 O14 1.543(17) .
Cl5 O15 1.42(3) .
Cl5 O17' 1.512(14) .
Cl5 O18' 1.512(14) .
Cl5 O16' 1.512(14) .
Cl5 O18 1.512(14) .
Cl5 O15' 1.512(14) .
Cl5 O16 1.513(14) .
Cl5 O17 1.56(3) .
Cl6 O19 1.433(11) .
Cl6 O20' 1.434(11) .
Cl6 O21 1.434(11) .
Cl6 O21' 1.434(11) .
Cl6 O19' 1.434(11) .
Cl6 O22 1.434(11) .
Cl6 O22' 1.434(11) .
Cl6 O20 1.434(11) .
Cl7 O24 1.54(3) .
Cl7 O26' 1.620(17) .
Cl7 O25' 1.620(18) .
Cl7 O23' 1.620(17) .
Cl7 O23 1.620(17) .
Cl7 O25 1.621(17) .
Cl7 O26 1.620(18) .
Cl8 O29' 1.435(19) .
Cl8 O27 1.437(18) .
Cl8 O28 1.437(18) .
Cl8 O28' 1.442(18) .
Cl8 O27' 1.447(18) .
Cl8 O30 1.450(18) .
Cl8 O30' 1.458(18) .
Cl8 O29 1.459(18) .
Br1 Br1' 0.756(13) 2_655
Br1 Br1' 0.756(13) .
Br1' Br1' 1.47(3) 2_655

loop_
_geom_torsion_atom_site_label_1
_geom_torsion_atom_site_label_2
_geom_torsion_atom_site_label_3
_geom_torsion_atom_site_label_4
_geom_torsion
_geom_torsion_site_symmetry_1
_geom_torsion_site_symmetry_4
C8 N2 C1 C6 142.6(17) . .
Zn3 N2 C1 C6 -59.1(17) . .
C8 N2 C1 C2 -46(2) . .
Zn3 N2 C1 C2 111.8(13) . .
N2 C1 C2 C3 -171.0(14) . .
C6 C1 C2 C3 -0.1 . .
C1 C2 C3 C4 -0.1 . .
C2 C3 C4 C5 0.3 . .
C2 C3 C4 C7 -178.5 . .
C3 C4 C5 C6 -0.3 . .
C7 C4 C5 C6 178.5 . .
C4 C5 C6 C1 0.1 . .
N2 C1 C6 C5 171.2(14) . .
C2 C1 C6 C5 0.1 . .
C1 N2 C8 C9 178.6(17) . .
Zn3 N2 C8 C9 17(2) . .
N2 C8 C9 N3 -8(3) . .
N2 C8 C9 C10 170.0(16) . .
C13 N3 C9 C8 177.8(14) . .
Zn3 N3 C9 C8 -7.2(13) . .
C13 N3 C9 C10 0.0 . .
Zn3 N3 C9 C10 175.0(7) . .
C8 C9 C10 C11 -177.7(15) . .
N3 C9 C10 C11 0.0 . .
C9 C10 C11 C12 0.0 . .
C10 C11 C12 C13 0.0 . .
C10 C11 C12 C15 177.2(13) . .
C11 C12 C13 N3 0.0 . .
C15 C12 C13 N3 -177.3(12) . .
C9 N3 C13 C12 0.0 . .
Zn3 N3 C13 C12 -174.2(8) . .
C18 N4 C14 C15 0.0 . .
Zn4 N4 C14 C15 -161.6(9) . .
N4 C14 C15 C16 0.0 . .
N4 C14 C15 C12 -177.9(13) . .
C11 C12 C15 C14 -133.7(8) . .
C13 C12 C15 C14 43.5(13) . .
C11 C12 C15 C16 48.3(13) . .
C13 C12 C15 C16 -134.5(8) . .
C14 C15 C16 C17 0.0 . .
C12 C15 C16 C17 178.0(13) . .
C15 C16 C17 C18 0.0 . .
C16 C17 C18 N4 0.0 . .
C16 C17 C18 C19 179.8(16) . .
C14 N4 C18 C17 0.0 . .
Zn4 N4 C18 C17 164.1(7) . .
C14 N4 C18 C19 -179.8(14) . .
Zn4 N4 C18 C19 -15.7(13) . .
C20 N5 C19 C18 172.0(15) . .
Zn4 N5 C19 C18 8(3) . .
C17 C18 C19 N5 -174.1(16) . .
N4 C18 C19 N5 6(3) . .
C19 N5 C20 C21 -43(2) . .
Zn4 N5 C20 C21 118.5(13) . .
C19 N5 C20 C25 146.1(16) . .
Zn4 N5 C20 C25 -52.1(16) . .
N5 C20 C21 C22 -170.4(11) . .
C25 C20 C21 C22 -0.1 . .
C20 C21 C22 C23 -0.1 . .
C21 C22 C23 C24 0.3 . .
C21 C22 C23 C26 -178.5 . .
C22 C23 C24 C25 -0.3 . .
C26 C23 C24 C25 178.5 . .
C23 C24 C25 C20 0.1 . .
N5 C20 C25 C24 171.1(10) . .
C21 C20 C25 C24 0.1 . .
C38 N6 C31 C36 -43(2) . .
Zn4 N6 C31 C36 122.4(11) . .
C38 N6 C31 C32 142.5(15) . .
Zn4 N6 C31 C32 -52.5(14) . .
C36 C31 C32 C33 -0.1 . .
N6 C31 C32 C33 174.8(10) . .
C31 C32 C33 C34 -0.1 . .
C32 C33 C34 C35 0.3 . .
C32 C33 C34 C37 -178.5 . .
C33 C34 C35 C36 -0.3 . .
C37 C34 C35 C36 178.5 . .
C32 C31 C36 C35 0.1 . .
N6 C31 C36 C35 -174.8(10) . .
C34 C35 C36 C31 0.1 . .
C31 N6 C38 C39 -178.7(14) . .
Zn4 N6 C38 C39 14(2) . .
C43 N7 C39 C40 0.0 . .
Zn4 N7 C39 C40 173.4(7) . .
C43 N7 C39 C38 177.8(13) . .
Zn4 N7 C39 C38 -8.8(12) . .
N6 C38 C39 C40 173.5(15) . .
N6 C38 C39 N7 -4(2) . .
N7 C39 C40 C41 0.0 . .
C38 C39 C40 C41 -177.6(14) . .
C39 C40 C41 C42 0.0 . .
C40 C41 C42 C43 0.0 . .
C40 C41 C42 C45 178.9(13) . .
C41 C42 C43 N7 0.0 . .
C45 C42 C43 N7 -179.0(12) . .
C39 N7 C43 C42 0.0 . .
Zn4 N7 C43 C42 -172.4(8) . .
C48 N8 C44 C45 0.0 . .
Zn5 N8 C44 C45 -164.8(8) . .
N8 C44 C45 C46 0.0 . .
N8 C44 C45 C42 176.3(12) . .
C43 C42 C45 C46 -135.6(8) . .
C41 C42 C45 C46 45.4(13) . .
C43 C42 C45 C44 48.1(11) . .
C41 C42 C45 C44 -130.8(8) . .
C44 C45 C46 C47 0.0 . .
C42 C45 C46 C47 -176.2(12) . .
C45 C46 C47 C48 0.0 . .
C46 C47 C48 N8 0.0 . .
C46 C47 C48 C49 177.1(14) . .
C44 N8 C48 C47 0.0 . .
Zn5 N8 C48 C47 167.2(7) . .
C44 N8 C48 C49 -177.2(14) . .
Zn5 N8 C48 C49 -10.0(12) . .
C50 N9 C49 C48 174.3(13) . .
Zn5 N9 C49 C48 15(2) . .
C47 C48 C49 N9 179.6(14) . .
N8 C48 C49 N9 -3(2) . .
C49 N9 C50 C55 148.0(14) . .
Zn5 N9 C50 C55 -54.3(11) . .
C49 N9 C50 C51 -43.6(19) . .
Zn5 N9 C50 C51 114.1(10) . .
C55 C50 C51 C52 -0.1 . .
N9 C50 C51 C52 -168.7(9) . .
C50 C51 C52 C53 -0.1 . .
C51 C52 C53 C54 0.3 . .
C51 C52 C53 C56 -178.5 . .
C52 C53 C54 C55 -0.3 . .
C56 C53 C54 C55 178.5 . .
C51 C50 C55 C54 0.1 . .
N9 C50 C55 C54 168.4(9) . .
C53 C54 C55 C50 0.1 . .
C69 N10 C61 C66 147.8(13) . .
Zn5 N10 C61 C66 -55.8(12) . .
C69 N10 C61 C62 -38(2) . .
Zn5 N10 C61 C62 118.2(10) . .
C66 C61 C62 C63 -0.1 . .
N10 C61 C62 C63 -173.9(10) . .
C61 C62 C63 C64 -0.1 . .
C62 C63 C64 C65 0.3 . .
C62 C63 C64 C67 -178.5 . .
C63 C64 C65 C66 -0.3 . .
C67 C64 C65 C66 178.5 . .
C64 C65 C66 C61 0.1 . .
C62 C61 C66 C65 0.1 . .
N10 C61 C66 C65 174.3(9) . .
C61 N10 C69 C70 176.3(13) . .
Zn5 N10 C69 C70 16(2) . .
C74 N11 C70 C71 0.0 . .
Zn5 N11 C70 C71 169.9(7) . .
C74 N11 C70 C69 177.9(13) . .
Zn5 N11 C70 C69 -12.2(12) . .
N10 C69 C70 N11 -3(2) . .
N10 C69 C70 C71 174.3(13) . .
N11 C70 C71 C72 0.0 . .
C69 C70 C71 C72 -177.7(14) . .
C70 C71 C72 C73 0.0 . .
C71 C72 C73 C74 0.0 . .
C71 C72 C73 C76 -177.2(12) . .
C72 C73 C74 N11 0.0 . .
C76 C73 C74 N11 177.3(12) . .
C70 N11 C74 C73 0.0 . .
Zn5 N11 C74 C73 -168.5(8) . .
C79 N12 C75 C76 0.0 . .
Zn1 N12 C75 C76 -167.5(8) . .
N12 C75 C76 C77 0.0 . .
N12 C75 C76 C73 177.6(12) . .
C72 C73 C76 C77 44.9(13) . .
C74 C73 C76 C77 -132.3(8) . .
C72 C73 C76 C75 -132.6(8) . .
C74 C73 C76 C75 50.2(11) . .
C75 C76 C77 C78 0.0 . .
C73 C76 C77 C78 -177.4(12) . .
C76 C77 C78 C79 0.0 . .
C77 C78 C79 N12 0.0 . .
C77 C78 C79 C80 178.7(14) . .
C75 N12 C79 C78 0.0 . .
Zn1 N12 C79 C78 169.7(7) . .
C75 N12 C79 C80 -178.7(14) . .
Zn1 N12 C79 C80 -9.0(12) . .
C81' N13 C80 C79 -174.2(15) . .
C81 N13 C80 C79 168.1(14) . .
Zn1 N13 C80 C79 10(2) . .
C78 C79 C80 N13 -179.8(15) . .
N12 C79 C80 N13 -1(2) . .
C100 N14 C91 C96 139.6(15) . .
Zn1 N14 C91 C96 -56.0(15) . .
C100 N14 C91 C92 -47(2) . .
Zn1 N14 C91 C92 117.7(11) . .
C96 C91 C92 C93 -0.1 . .
N14 C91 C92 C93 -173.7(13) . .
C91 C92 C93 C94 -0.1 . .
C92 C93 C94 C95 0.3 . .
C92 C93 C94 C97 -178.5 . .
C93 C94 C95 C96 -0.3 . .
C97 C94 C95 C96 178.5 . .
C94 C95 C96 C91 0.1 . .
C92 C91 C96 C95 0.1 . .
N14 C91 C96 C95 174.0(12) . .
C91 N14 C100 C101 175.1(14) . .
Zn1 N14 C100 C101 9(2) . .
C105 N15 C101 C102 0.0 . .
Zn1 N15 C101 C102 175.3(7) . .
C105 N15 C101 C100 173.2(13) . .
Zn1 N15 C101 C100 -11.5(12) . .
N14 C100 C101 N15 1(2) . .
N14 C100 C101 C102 174.3(14) . .
N15 C101 C102 C103 0.0 . .
C100 C101 C102 C103 -172.5(15) . .
C101 C102 C103 C104 0.0 . .
C102 C103 C104 C105 0.0 . .
C102 C103 C104 C107 177.2(12) . .
C103 C104 C105 N15 0.0 . .
C107 C104 C105 N15 -177.3(12) . .
C101 N15 C105 C104 0.0 . .
Zn1 N15 C105 C104 -174.8(8) . .
C110 N18 C106 C107 0.0 . .
Zn2 N18 C106 C107 -158.1(8) . .
N18 C106 C107 C108 0.0 . .
N18 C106 C107 C104 -179.6(12) . .
C103 C104 C107 C108 47.9(12) . .
C105 C104 C107 C108 -134.9(8) . .
C103 C104 C107 C106 -132.5(8) . .
C105 C104 C107 C106 44.8(12) . .
C106 C107 C108 C109 0.0 . .
C104 C107 C108 C109 179.6(12) . .
C107 C108 C109 C110 0.0 . .
C108 C109 C110 N18 0.0 . .
C108 C109 C110 C111 -179.6(15) . .
C106 N18 C110 C109 0.0 . .
Zn2 N18 C110 C109 160.7(7) . .
C106 N18 C110 C111 179.6(14) . .
Zn2 N18 C110 C111 -19.7(12) . .
C112 N19 C111 C110 172.5(14) . .
Zn2 N19 C111 C110 10(2) . .
C109 C110 C111 N19 -174.2(14) . .
N18 C110 C111 N19 6(2) . .
C111 N19 C112 C117 -31(2) . .
Zn2 N19 C112 C117 128.9(9) . .
C111 N19 C112 C113 142.6(15) . .
Zn2 N19 C112 C113 -57.1(13) . .
C117 C112 C113 C114 -0.1 . .
N19 C112 C113 C114 -174.3(11) . .
C112 C113 C114 C115 -0.1 . .
C113 C114 C115 C116 0.3 . .
C113 C114 C115 C118 -178.5 . .
C114 C115 C116 C117 -0.3 . .
C118 C115 C116 C117 178.5 . .
C115 C116 C117 C112 0.1 . .
C113 C112 C117 C116 0.1 . .
N19 C112 C117 C116 174.1(11) . .
C128 N16 C121 C122 -40(2) . .
Zn3 N16 C121 C122 123.7(11) . .
C128 N16 C121 C126 141.1(17) . .
Zn3 N16 C121 C126 -54.8(14) . .
C126 C121 C122 C123 -0.1 . .
N16 C121 C122 C123 -178.6(9) . .
C121 C122 C123 C124 -0.1 . .
C122 C123 C124 C125 0.3 . .
C122 C123 C124 C127 -178.5 . .
C123 C124 C125 C126 -0.3 . .
C127 C124 C125 C126 178.5 . .
C124 C125 C126 C121 0.1 . .
C122 C121 C126 C125 0.1 . .
N16 C121 C126 C125 178.6(9) . .
C121 N16 C128 C129 174.0(15) . .
Zn3 N16 C128 C129 8(3) . .
C133 N1 C129 C130 0.0 . .
Zn3 N1 C129 C130 168.3(8) . .
C133 N1 C129 C128 177.1(15) . .
Zn3 N1 C129 C128 -14.6(14) . .
N16 C128 C129 C130 -178.3(16) . .
N16 C128 C129 N1 5(3) . .
N1 C129 C130 C131 0.0 . .
C128 C129 C130 C131 -176.8(17) . .
C129 C130 C131 C132 0.0 . .
C130 C131 C132 C133 0.0 . .
C130 C131 C132 C135 -179.4(14) . .
C131 C132 C133 N1 0.0 . .
C135 C132 C133 N1 179.5(13) . .
C129 N1 C133 C132 0.0 . .
Zn3 N1 C133 C132 -166.1(9) . .
C138 N17 C134 C135 0.0 . .
Zn2 N17 C134 C135 -170.2(8) . .
N17 C134 C135 C136 0.0 . .
N17 C134 C135 C132 178.9(13) . .
C131 C132 C135 C134 -137.5(9) . .
C133 C132 C135 C134 43.1(12) . .
C131 C132 C135 C136 41.4(15) . .
C133 C132 C135 C136 -138.1(9) . .
C134 C135 C136 C137 0.0 . .
C132 C135 C136 C137 -178.8(14) . .
C135 C136 C137 C138 0.0 . .
C136 C137 C138 N17 0.0 . .
C136 C137 C138 C139 -178.2(16) . .
C134 N17 C138 C137 0.0 . .
Zn2 N17 C138 C137 171.0(7) . .
C134 N17 C138 C139 178.4(14) . .
Zn2 N17 C138 C139 -10.6(13) . .
C140 N20 C139 C138 177.9(15) . .
Zn2 N20 C139 C138 17(2) . .
C137 C138 C139 N20 173.0(14) . .
N17 C138 C139 N20 -5(2) . .
C139 N20 C140 C141 146.5(15) . .
Zn2 N20 C140 C141 -56.2(15) . .
C139 N20 C140 C145 -40(2) . .
Zn2 N20 C140 C145 116.9(11) . .
C145 C140 C141 C142 -0.1 . .
N20 C140 C141 C142 173.1(12) . .
C140 C141 C142 C143 -0.1 . .
C141 C142 C143 C144 0.3 . .
C141 C142 C143 C146 -178.5 . .
C142 C143 C144 C145 -0.3 . .
C146 C143 C144 C145 178.5 . .
C143 C144 C145 C140 0.1 . .
C141 C140 C145 C144 0.1 . .
N20 C140 C145 C144 -173.0(12) . .
C155 N25 C151 C152 0.0 . .
Zn4 N25 C151 C152 -177.0(8) . .
N25 C151 C152 C153 0.0 . .
N25 C151 C152 C152 -178(2) . 2_655
C151 C152 C153 C154 0.0 . .
C152 C152 C153 C154 178(2) 2_655 .
C152 C153 C154 C155 0.0 . .
C153 C154 C155 N25 0.0 . .
C153 C154 C155 C156 -177.2(17) . .
C151 N25 C155 C154 0.0 . .
Zn4 N25 C155 C154 177.5(7) . .
C151 N25 C155 C156 177.8(13) . .
Zn4 N25 C155 C156 -4.8(12) . .
C157 N26 C156 C155 178.8(17) . .
C457 N26 C156 C155 -163.7(19) . .
Zn4 N26 C156 C155 12(3) . .
C154 C155 C156 N26 171.5(16) . .
N25 C155 C156 N26 -6(3) . .
C175 N21 C171 C172 0.0 . .
Zn2 N21 C171 C172 -176.5(8) . .
N21 C171 C172 C192 -173(2) . 2_655
N21 C171 C172 C173 0.0 . .
C192 C172 C173 C174 172.7(19) 2_655 .
C171 C172 C173 C174 0.0 . .
C172 C173 C174 C175 0.0 . .
C173 C174 C175 N21 0.0 . .
C173 C174 C175 C176 -171.2(14) . .
C171 N21 C175 C174 0.0 . .
Zn2 N21 C175 C174 177.2(6) . .
C171 N21 C175 C176 171.8(13) . .
Zn2 N21 C175 C176 -11.0(12) . .
C177 N22 C176 C175 -170.4(19) . .
Zn2 N22 C176 C175 10(2) . .
C174 C175 C176 N22 172.2(15) . .
N21 C175 C176 N22 1(2) . .
C176 N22 C177 C178 -131.2(18) . .
Zn2 N22 C177 C178 49(2) . .
C176 N22 C177 C182 44(2) . .
Zn2 N22 C177 C182 -135.7(14) . .
C182 C177 C178 C179 -0.1 . .
N22 C177 C178 C179 175.5(17) . .
C177 C178 C179 C180 -0.1 . .
C178 C179 C180 C181 0.3 . .
C178 C179 C180 C183 -178.5 . .
C179 C180 C181 C182 -0.3 . .
C183 C180 C181 C182 178.5 . .
C180 C181 C182 C177 0.1 . .
C178 C177 C182 C181 0.1 . .
N22 C177 C182 C181 -175.6(17) . .
C195 N29 C191 C192 0.0 . .
Zn1 N29 C191 C192 -178.1(7) . .
N29 C191 C192 C172 -177.7(16) . 2_655
N29 C191 C192 C193 0.0 . .
C172 C192 C193 C194 177.6(17) 2_655 .
C191 C192 C193 C194 0.0 . .
C192 C193 C194 C195 0.0 . .
C193 C194 C195 N29 0.0 . .
C193 C194 C195 C196 -173.9(13) . .
C191 N29 C195 C194 0.0 . .
Zn1 N29 C195 C194 178.3(6) . .
C191 N29 C195 C196 174.4(12) . .
Zn1 N29 C195 C196 -7.3(11) . .
C197 N30 C196 C195 175.2(14) . .
Zn1 N30 C196 C195 3(2) . .
C194 C195 C196 N30 176.8(13) . .
N29 C195 C196 N30 3(2) . .
C196 N30 C197 C202 -33(2) . .
Zn1 N30 C197 C202 137.5(10) . .
C196 N30 C197 C198 144.9(15) . .
Zn1 N30 C197 C198 -44.6(16) . .
C202 C197 C198 C199 -0.1 . .
N30 C197 C198 C199 -178.1(13) . .
C197 C198 C199 C200 -0.1 . .
C198 C199 C200 C201 0.3 . .
C198 C199 C200 C203 -178.5 . .
C199 C200 C201 C202 -0.3 . .
C203 C200 C201 C202 178.5 . .
C198 C197 C202 C201 0.1 . .
N30 C197 C202 C201 178.0(13) . .
C200 C201 C202 C197 0.1 . .
C235 N27 C231 C232 0.0 . .
Zn5 N27 C231 C232 -177.0(8) . .
N27 C231 C232 C233 0.0 . .
N27 C231 C232 C252 -175(3) . 2_655
C231 C232 C233 C234 0.0 . .
C252 C232 C233 C234 175(3) 2_655 .
C232 C233 C234 C235 0.0 . .
C233 C234 C235 N27 0.0 . .
C233 C234 C235 C236 -177.0(14) . .
C231 N27 C235 C234 0.0 . .
Zn5 N27 C235 C234 177.4(7) . .
C231 N27 C235 C236 177.2(13) . .
Zn5 N27 C235 C236 -5.4(12) . .
C237 N28 C236 C235 -174.8(13) . .
C437 N28 C236 C235 -178.9(13) . .
Zn5 N28 C236 C235 9(2) . .
C234 C235 C236 N28 174.1(14) . .
N27 C235 C236 N28 -3(2) . .
C255 N23 C251 C252 0.0 . .
Zn3 N23 C251 C252 -179.4(8) . .
N23 C251 C252 C253 0.0 . .
N23 C251 C252 C232 -179(3) . 2_655
C251 C252 C253 C254 0.0 . .
C232 C252 C253 C254 179(3) 2_655 .
C252 C253 C254 C255 0.0 . .
C253 C254 C255 N23 0.0 . .
C253 C254 C255 C256 -177.2(13) . .
C251 N23 C255 C254 0.0 . .
Zn3 N23 C255 C254 179.5(7) . .
C251 N23 C255 C256 177.5(12) . .
Zn3 N23 C255 C256 -3.0(11) . .
C257 N24 C256 C255 178.1(12) . .
Zn3 N24 C256 C255 0(2) . .
C254 C255 C256 N24 179.1(13) . .
N23 C255 C256 N24 2(2) . .
C256 N24 C257 C258 -134.9(13) . .
Zn3 N24 C257 C258 42.0(12) . .
C256 N24 C257 C262 44.8(15) . .
Zn3 N24 C257 C262 -138.3(9) . .
N24 C257 C258 C259 179.6(6) . .
C262 C257 C258 C259 -0.1 . .
C257 C258 C259 C260 -0.1 . .
C258 C259 C260 C261 0.3 . .
C258 C259 C260 C263 -178.5 . .
C259 C260 C261 C262 -0.3 . .
C263 C260 C261 C262 178.5 . .
C260 C261 C262 C257 0.1 . .
N24 C257 C262 C261 -179.6(5) . .
C258 C257 C262 C261 0.1 . .
C80 N13 C81 C86 160.2(14) . .
C81' N13 C81 C86 89.4(8) . .
Zn1 N13 C81 C86 -45.1(15) . .
C80 N13 C81 C82 -31(2) . .
C81' N13 C81 C82 -102.1(6) . .
Zn1 N13 C81 C82 123.5(9) . .
C86 C81 C82 C83 -0.1 . .
N13 C81 C82 C83 -169.4(9) . .
C81 C82 C83 C84 -0.1 . .
C82 C83 C84 C85 0.3 . .
C82 C83 C84 C87 -178.5 . .
C83 C84 C85 C86 -0.3 . .
C87 C84 C85 C86 178.5 . .
C84 C85 C86 C81 0.1 . .
C82 C81 C86 C85 0.1 . .
N13 C81 C86 C85 168.1(10) . .
C80 N13 C81' C82' -122.7(15) . .
C81 N13 C81' C82' -5.16(11) . .
Zn1 N13 C81' C82' 51.5(18) . .
C80 N13 C81' C86' 64.4(19) . .
C81 N13 C81' C86' -178.1(8) . .
Zn1 N13 C81' C86' -121.4(14) . .
C86' C81' C82' C83' -0.1 . .
N13 C81' C82' C83' -173.3(9) . .
C81' C82' C83' C84' -0.1 . .
C82' C83' C84' C85' 0.3 . .
C82' C83' C84' C87' -178.5 . .
C83' C84' C85' C86' -0.3 . .
C87' C84' C85' C86' 178.5 . .
C84' C85' C86' C81' 0.1 . .
C82' C81' C86' C85' 0.1 . .
N13 C81' C86' C85' 172.9(10) . .
C457 N26 C157 C158 142.2(3) . .
C156 N26 C157 C158 -136.7(12) . .
Zn4 N26 C157 C158 21.5(15) . .
C457 N26 C157 C162 -41.0(4) . .
C156 N26 C157 C162 40.1(15) . .
Zn4 N26 C157 C162 -161.7(9) . .
N26 C157 C158 C159 176.7(7) . .
C162 C157 C158 C159 -0.1 . .
C157 C158 C159 C160 -0.1 . .
C158 C159 C160 C161 0.3 . .
C158 C159 C160 C163 -178.5 . .
C159 C160 C161 C162 -0.3 . .
C163 C160 C161 C162 178.5 . .
C160 C161 C162 C157 0.1 . .
N26 C157 C162 C161 -176.7(7) . .
C158 C157 C162 C161 0.1 . .
C157 N26 C457 C458 -33.4(3) . .
C156 N26 C457 C458 -138.2(13) . .
Zn4 N26 C457 C458 48.8(16) . .
C157 N26 C457 C462 158.0(4) . .
C156 N26 C457 C462 53.1(16) . .
Zn4 N26 C457 C462 -119.9(11) . .
N26 C457 C458 C459 -170.3(6) . .
C462 C457 C458 C459 -0.1 . .
C457 C458 C459 C460 -0.1 . .
C458 C459 C460 C461 0.3 . .
C458 C459 C460 C463 -178.5 . .
C459 C460 C461 C462 -0.3 . .
C463 C460 C461 C462 178.5 . .
C460 C461 C462 C457 0.1 . .
N26 C457 C462 C461 167.7(7) . .
C458 C457 C462 C461 0.1 . .
C236 N28 C237 C238 -148.0(14) . .
C437 N28 C237 C238 14.58(14) . .
Zn5 N28 C237 C238 27.2(16) . .
C236 N28 C237 C241 29(2) . .
C437 N28 C237 C241 -168.5(9) . .
Zn5 N28 C237 C241 -155.8(7) . .
C241 C237 C238 C239 -0.1 . .
N28 C237 C238 C239 176.8(10) . .
C237 C238 C239 C240 -0.1 . .
C238 C239 C240 C242 0.3 . .
C238 C239 C240 C243 -178.5 . .
C239 C240 C242 C241 -0.3 . .
C243 C240 C242 C241 178.5 . .
C240 C242 C241 C237 0.1 . .
C238 C237 C241 C242 0.1 . .
N28 C237 C241 C242 -176.9(9) . .
C236 N28 C437 C438 -94.1(19) . .
C237 N28 C437 C438 -113.9(6) . .
Zn5 N28 C437 C438 77.3(12) . .
C236 N28 C437 C442 92(2) . .
C237 N28 C437 C442 71.8(7) . .
Zn5 N28 C437 C442 -96.9(8) . .
C442 C437 C438 C439 -0.1 . .
N28 C437 C438 C439 -173.8(9) . .
C437 C438 C439 C440 -0.1 . .
C438 C439 C440 C441 0.3 . .
C438 C439 C440 C443 -178.5 . .
C439 C440 C441 C442 -0.3 . .
C443 C440 C441 C442 178.5 . .
C440 C441 C442 C437 0.1 . .
C438 C437 C442 C441 0.1 . .
N28 C437 C442 C441 175.2(7) . .

loop_
_platon_squeeze_void_nr
_platon_squeeze_void_average_x
_platon_squeeze_void_average_y
_platon_squeeze_void_average_z
_platon_squeeze_void_volume
_platon_squeeze_void_count_electrons
_platon_squeeze_void_content
1 0.736 0.247 0.750 1715 353 ' '
2 0.351 0.247 0.089 211 49 ' '
3 0.149 0.247 0.411 211 46 ' '
4 0.556 0.378 0.125 7 2 ' '
5 0.944 0.378 0.375 7 2 ' '
6 0.261 0.752 0.250 1714 365 ' '
7 0.851 0.753 0.589 211 55 ' '
8 0.649 0.753 0.911 211 53 ' '
9 0.056 0.622 0.625 7 2 ' '
10 0.444 0.622 0.875 7 2 ' '
